data_7025629
loop_
_publ_author_name
'Chen, Hongxia'
'Liu, Peng'
'Yao, Haisheng'
'Zhang, Yong'
'Yao, Yingming'
'Shen, Qi'

_publ_section_title
;
 Controlled synthesis of mononuclear or binuclear aryloxo ytterbium
 complexes supported by beta-diketiminate ligand and their activity for
 polymerization of epsilon-caprolactone and L-lactide.
;
_journal_issue 29
_journal_name_full 'Dalton transactions (Cambridge, England : 2003)'
_journal_page_first 6877
_journal_page_last 6885
_journal_paper_doi 10.1039/c002385j
_journal_volume 39
_journal_year 2010
_chemical_formula_moiety 'C74 H107 Cl3 N4 O2 Yb2, 2(0.5(C7 H8))'
_chemical_formula_sum 'C81 H115 Cl3 N4 O2 Yb2'
_chemical_formula_weight 1629.20
_chemical_name_systematic
;
?
;
_space_group_IT_number 14
_symmetry_cell_setting monoclinic
_symmetry_Int_Tables_number 14
_symmetry_space_group_name_Hall '-P 2yn'
_symmetry_space_group_name_H-M 'P 1 21/n 1'
_atom_sites_solution_hydrogens geom
_atom_sites_solution_primary direct
_atom_sites_solution_secondary difmap
_audit_creation_method SHELXL-97
_cell_angle_alpha 90.00
_cell_angle_beta 97.241(3)
_cell_angle_gamma 90.00
_cell_formula_units_Z 4
_cell_length_a 15.5214(15)
_cell_length_b 23.325(2)
_cell_length_c 22.216(2)
_cell_measurement_reflns_used 27866
_cell_measurement_temperature 293(2)
_cell_measurement_theta_max 25.3
_cell_measurement_theta_min 3.0
_cell_volume 7978.9(13)
_computing_cell_refinement CrystalClear
_computing_data_collection CrystalClear
_computing_data_reduction CrystalStructure
_computing_structure_refinement 'SHELXL-97 (Sheldrick, 1997)'
_computing_structure_solution 'SHELXS-97 (Sheldrick, 1990)'
_diffrn_ambient_temperature 293(2)
_diffrn_detector_area_resol_mean 7.31
_diffrn_measured_fraction_theta_full 0.998
_diffrn_measured_fraction_theta_max 0.998
_diffrn_measurement_device_type 'Rigaku Mercury'
_diffrn_measurement_method \w
_diffrn_radiation_monochromator graphite
_diffrn_radiation_source 'fine-focus sealed tube'
_diffrn_radiation_type MoK\a
_diffrn_radiation_wavelength 0.71070
_diffrn_reflns_av_R_equivalents 0.0956
_diffrn_reflns_av_sigmaI/netI 0.0791
_diffrn_reflns_limit_h_max 17
_diffrn_reflns_limit_h_min -18
_diffrn_reflns_limit_k_max 28
_diffrn_reflns_limit_k_min -28
_diffrn_reflns_limit_l_max 26
_diffrn_reflns_limit_l_min -24
_diffrn_reflns_number 77899
_diffrn_reflns_theta_full 25.35
_diffrn_reflns_theta_max 25.35
_diffrn_reflns_theta_min 3.03
_exptl_absorpt_coefficient_mu 2.476
_exptl_absorpt_correction_T_max 0.610
_exptl_absorpt_correction_T_min 0.277
_exptl_absorpt_correction_type multi-scan
_exptl_absorpt_process_details 'Jacobson, R. (1998) Private communication'
_exptl_crystal_colour red
_exptl_crystal_density_diffrn 1.356
_exptl_crystal_density_method 'not measured'
_exptl_crystal_description block
_exptl_crystal_F_000 3344
_exptl_crystal_size_max 0.60
_exptl_crystal_size_mid 0.39
_exptl_crystal_size_min 0.20
_refine_diff_density_max 1.289
_refine_diff_density_min -0.883
_refine_diff_density_rms 0.127
_refine_ls_extinction_method none
_refine_ls_goodness_of_fit_ref 1.140
_refine_ls_hydrogen_treatment constr
_refine_ls_matrix_type full
_refine_ls_number_parameters 847
_refine_ls_number_reflns 14603
_refine_ls_number_restraints 15
_refine_ls_restrained_S_all 1.141
_refine_ls_R_factor_all 0.1021
_refine_ls_R_factor_gt 0.0734
_refine_ls_shift/su_max 0.001
_refine_ls_shift/su_mean 0.000
_refine_ls_structure_factor_coef Fsqd
_refine_ls_weighting_details 'calc w=1/[\s^2^(Fo^2^)+(0.0234P)^2^+42.2306P] where P=(Fo^2^+2Fc^2^)/3'
_refine_ls_weighting_scheme calc
_refine_ls_wR_factor_gt 0.1216
_refine_ls_wR_factor_ref 0.1323
_reflns_number_gt 11302
_reflns_number_total 14603
_reflns_threshold_expression >2sigma(I)
_cod_data_source_file c002385j.txt
_cod_data_source_block complex4
_cod_original_cell_volume 7978.8(14)
_cod_original_sg_symbol_H-M 'P 21/n'
_cod_database_code 7025629

loop_
_symmetry_equiv_pos_as_xyz
'x, y, z'
'-x+1/2, y+1/2, -z+1/2'
'-x, -y, -z'
'x-1/2, -y-1/2, z-1/2'

loop_
_atom_site_label
_atom_site_type_symbol
_atom_site_fract_x
_atom_site_fract_y
_atom_site_fract_z
_atom_site_U_iso_or_equiv
_atom_site_adp_type
_atom_site_occupancy
_atom_site_symmetry_multiplicity
_atom_site_calc_flag
_atom_site_refinement_flags
Yb1 Yb 0.64212(2) 0.307882(15) 0.797933(17) 0.03457(11) Uani 1 1 d .
Yb2 Yb 0.45873(2) 0.240649(16) 0.870139(17) 0.03762(11) Uani 1 1 d .
Cl1 Cl 0.49078(15) 0.34644(10) 0.83955(12) 0.0525(6) Uani 1 1 d .
Cl2 Cl 0.51313(16) 0.22513(11) 0.76520(11) 0.0572(7) Uani 1 1 d .
Cl3 Cl 0.62772(14) 0.24418(11) 0.89973(10) 0.0518(6) Uani 1 1 d .
O1 O 0.7453(3) 0.2638(2) 0.7745(3) 0.0423(15) Uani 1 1 d .
O2 O 0.4573(4) 0.2756(3) 0.9672(3) 0.0549(17) Uani 1 1 d .
N1 N 0.6236(5) 0.3677(3) 0.7163(3) 0.0417(18) Uani 1 1 d .
N2 N 0.7155(4) 0.3858(3) 0.8416(3) 0.0394(17) Uani 1 1 d .
N3 N 0.4295(5) 0.1493(3) 0.9008(3) 0.0460(19) Uani 1 1 d .
N4 N 0.3092(4) 0.2438(3) 0.8491(3) 0.0403(17) Uani 1 1 d .
C1 C 0.6823(7) 0.4323(4) 0.6413(4) 0.060(3) Uani 1 1 d .
H1A H 0.7207 0.4101 0.6198 0.091 Uiso 1 1 calc R
H1B H 0.7020 0.4713 0.6444 0.091 Uiso 1 1 calc R
H1C H 0.6247 0.4310 0.6198 0.091 Uiso 1 1 calc R
C2 C 0.6815(6) 0.4073(4) 0.7052(4) 0.042(2) Uani 1 1 d .
C3 C 0.7472(6) 0.4285(4) 0.7481(4) 0.043(2) Uani 1 1 d .
H3 H 0.7884 0.4510 0.7323 0.051 Uiso 1 1 calc R
C4 C 0.7613(6) 0.4214(4) 0.8114(4) 0.042(2) Uani 1 1 d .
C5 C 0.8350(7) 0.4569(4) 0.8435(5) 0.060(3) Uani 1 1 d .
H5A H 0.8283 0.4601 0.8857 0.090 Uiso 1 1 calc R
H5B H 0.8341 0.4944 0.8257 0.090 Uiso 1 1 calc R
H5C H 0.8894 0.4386 0.8394 0.090 Uiso 1 1 calc R
C6 C 0.5517(6) 0.3587(4) 0.6693(4) 0.045(2) Uani 1 1 d .
C7 C 0.5555(7) 0.3143(4) 0.6257(4) 0.054(3) Uani 1 1 d .
C8 C 0.4822(8) 0.3062(5) 0.5837(5) 0.076(3) Uani 1 1 d .
H8 H 0.4829 0.2781 0.5541 0.091 Uiso 1 1 calc R
C9 C 0.4099(8) 0.3384(6) 0.5849(6) 0.084(4) Uani 1 1 d .
H9 H 0.3614 0.3311 0.5569 0.101 Uiso 1 1 calc R
C10 C 0.4065(7) 0.3815(5) 0.6265(5) 0.069(3) Uani 1 1 d .
H10 H 0.3565 0.4035 0.6260 0.082 Uiso 1 1 calc R
C11 C 0.4779(6) 0.3923(4) 0.6693(4) 0.047(2) Uani 1 1 d .
C12 C 0.6356(8) 0.2795(5) 0.6211(5) 0.074(3) Uani 1 1 d .
H12 H 0.6798 0.2909 0.6544 0.088 Uiso 1 1 calc R
C13 C 0.6205(10) 0.2146(5) 0.6264(6) 0.105(5) Uani 1 1 d .
H13A H 0.6032 0.2062 0.6655 0.158 Uiso 1 1 calc R
H13B H 0.6733 0.1945 0.6220 0.158 Uiso 1 1 calc R
H13C H 0.5757 0.2027 0.5952 0.158 Uiso 1 1 calc R
C14 C 0.6723(9) 0.2906(6) 0.5608(6) 0.098(4) Uani 1 1 d .
H14A H 0.6300 0.2796 0.5275 0.147 Uiso 1 1 calc R
H14B H 0.7242 0.2685 0.5598 0.147 Uiso 1 1 calc R
H14C H 0.6855 0.3306 0.5577 0.147 Uiso 1 1 calc R
C15 C 0.4723(7) 0.4415(4) 0.7130(5) 0.059(3) Uani 1 1 d .
H15 H 0.5163 0.4346 0.7479 0.070 Uiso 1 1 calc R
C16 C 0.3858(7) 0.4462(6) 0.7369(6) 0.088(4) Uani 1 1 d .
H16A H 0.3424 0.4585 0.7049 0.132 Uiso 1 1 calc R
H16B H 0.3900 0.4737 0.7694 0.132 Uiso 1 1 calc R
H16C H 0.3699 0.4095 0.7517 0.132 Uiso 1 1 calc R
C17 C 0.4937(10) 0.4986(5) 0.6858(7) 0.108(5) Uani 1 1 d .
H17A H 0.5522 0.4978 0.6761 0.162 Uiso 1 1 calc R
H17B H 0.4880 0.5286 0.7146 0.162 Uiso 1 1 calc R
H17C H 0.4544 0.5055 0.6496 0.162 Uiso 1 1 calc R
C18 C 0.7227(7) 0.3922(4) 0.9074(4) 0.051(2) Uani 1 1 d .
C19 C 0.6689(7) 0.4332(5) 0.9311(5) 0.058(3) Uani 1 1 d .
C20 C 0.6723(9) 0.4342(6) 0.9943(6) 0.082(4) Uani 1 1 d .
H20 H 0.6375 0.4600 1.0121 0.098 Uiso 1 1 calc R
C21 C 0.7243(10) 0.3991(8) 1.0296(6) 0.098(5) Uani 1 1 d .
H21 H 0.7235 0.4009 1.0713 0.118 Uiso 1 1 calc R
C22 C 0.7780(10) 0.3611(6) 1.0076(6) 0.091(4) Uani 1 1 d .
H22 H 0.8129 0.3375 1.0342 0.109 Uiso 1 1 calc R
C23 C 0.7816(7) 0.3571(5) 0.9453(4) 0.064(3) Uani 1 1 d .
C24 C 0.6134(8) 0.4750(5) 0.8919(5) 0.074(3) Uani 1 1 d .
H24 H 0.6059 0.4598 0.8505 0.089 Uiso 1 1 calc R
C25 C 0.5233(8) 0.4830(6) 0.9111(7) 0.104(5) Uani 1 1 d .
H25A H 0.4959 0.4463 0.9135 0.155 Uiso 1 1 calc R
H25B H 0.4888 0.5065 0.8818 0.155 Uiso 1 1 calc R
H25C H 0.5283 0.5013 0.9501 0.155 Uiso 1 1 calc R
C26 C 0.6581(10) 0.5332(6) 0.8905(7) 0.113(5) Uani 1 1 d .
H26A H 0.6660 0.5493 0.9306 0.170 Uiso 1 1 calc R
H26B H 0.6228 0.5585 0.8636 0.170 Uiso 1 1 calc R
H26C H 0.7137 0.5284 0.8764 0.170 Uiso 1 1 calc R
C27 C 0.8493(8) 0.3196(5) 0.9212(6) 0.076(3) Uani 1 1 d .
H27 H 0.8399 0.3204 0.8767 0.091 Uiso 1 1 calc R
C28 C 0.8480(9) 0.2577(6) 0.9423(9) 0.143(8) Uani 1 1 d .
H28A H 0.8407 0.2566 0.9845 0.214 Uiso 1 1 calc R
H28B H 0.9018 0.2395 0.9364 0.214 Uiso 1 1 calc R
H28C H 0.8008 0.2378 0.9192 0.214 Uiso 1 1 calc R
C29 C 0.9400(8) 0.3427(6) 0.9428(7) 0.105(5) Uani 1 1 d .
H29A H 0.9441 0.3817 0.9299 0.158 Uiso 1 1 calc R
H29B H 0.9825 0.3199 0.9259 0.158 Uiso 1 1 calc R
H29C H 0.9504 0.3409 0.9863 0.158 Uiso 1 1 calc R
C30 C 0.3484(7) 0.0780(5) 0.9557(6) 0.074(3) Uani 1 1 d .
H30A H 0.3195 0.0844 0.9909 0.111 Uiso 1 1 calc R
H30B H 0.4057 0.0634 0.9681 0.111 Uiso 1 1 calc R
H30C H 0.3160 0.0506 0.9296 0.111 Uiso 1 1 calc R
C31 C 0.3545(6) 0.1341(4) 0.9219(4) 0.050(2) Uani 1 1 d .
C32 C 0.2788(6) 0.1642(4) 0.9130(4) 0.051(2) Uani 1 1 d .
H32 H 0.2365 0.1517 0.9361 0.061 Uiso 1 1 calc R
C33 C 0.2540(5) 0.2107(4) 0.8748(4) 0.044(2) Uani 1 1 d .
C34 C 0.1560(6) 0.2197(5) 0.8625(5) 0.065(3) Uani 1 1 d .
H34A H 0.1440 0.2540 0.8391 0.097 Uiso 1 1 calc R
H34B H 0.1326 0.2232 0.9003 0.097 Uiso 1 1 calc R
H34C H 0.1299 0.1875 0.8403 0.097 Uiso 1 1 calc R
C35 C 0.4930(6) 0.1027(4) 0.8990(5) 0.049(2) Uani 1 1 d .
C36 C 0.4811(7) 0.0660(4) 0.8485(5) 0.058(3) Uani 1 1 d .
C37 C 0.5342(8) 0.0197(5) 0.8497(6) 0.076(3) Uani 1 1 d .
H37 H 0.5272 -0.0059 0.8174 0.091 Uiso 1 1 calc R
C38 C 0.5981(8) 0.0095(5) 0.8975(6) 0.069(3) Uani 1 1 d .
H38 H 0.6328 -0.0230 0.8976 0.083 Uiso 1 1 calc R
C39 C 0.6100(7) 0.0470(5) 0.9440(5) 0.065(3) Uani 1 1 d .
H39 H 0.6545 0.0401 0.9753 0.078 Uiso 1 1 calc R
C40 C 0.5593(6) 0.0949(4) 0.9472(5) 0.049(2) Uani 1 1 d .
C41 C 0.4108(7) 0.0747(5) 0.7957(5) 0.070(3) Uani 1 1 d .
H41 H 0.3868 0.1131 0.7997 0.084 Uiso 1 1 calc R
C42 C 0.3356(10) 0.0317(6) 0.7966(7) 0.125(6) Uani 1 1 d .
H42A H 0.2920 0.0390 0.7628 0.188 Uiso 1 1 calc R
H42B H 0.3106 0.0359 0.8337 0.188 Uiso 1 1 calc R
H42C H 0.3572 -0.0067 0.7938 0.188 Uiso 1 1 calc R
C43 C 0.4448(9) 0.0722(6) 0.7356(6) 0.104(5) Uani 1 1 d .
H43A H 0.4711 0.0355 0.7309 0.156 Uiso 1 1 calc R
H43B H 0.4872 0.1019 0.7337 0.156 Uiso 1 1 calc R
H43C H 0.3978 0.0777 0.7037 0.156 Uiso 1 1 calc R
C44 C 0.5771(7) 0.1345(5) 1.0008(5) 0.062(3) Uani 1 1 d .
H44 H 0.5480 0.1710 0.9896 0.074 Uiso 1 1 calc R
C45 C 0.6731(7) 0.1473(5) 1.0176(5) 0.079(4) Uani 1 1 d .
H45A H 0.7005 0.1155 1.0398 0.118 Uiso 1 1 calc R
H45B H 0.6797 0.1811 1.0423 0.118 Uiso 1 1 calc R
H45C H 0.6996 0.1533 0.9813 0.118 Uiso 1 1 calc R
C46 C 0.5400(8) 0.1116(6) 1.0569(5) 0.097(4) Uani 1 1 d .
H46A H 0.4779 0.1094 1.0486 0.145 Uiso 1 1 calc R
H46B H 0.5558 0.1368 1.0906 0.145 Uiso 1 1 calc R
H46C H 0.5631 0.0740 1.0666 0.145 Uiso 1 1 calc R
C47 C 0.2705(6) 0.2856(4) 0.8045(4) 0.050(2) Uani 1 1 d .
C48 C 0.2474(6) 0.3401(4) 0.8247(5) 0.053(3) Uani 1 1 d .
C49 C 0.2052(7) 0.3771(5) 0.7820(5) 0.065(3) Uani 1 1 d .
H49 H 0.1881 0.4131 0.7941 0.079 Uiso 1 1 calc R
C50 C 0.1883(8) 0.3615(6) 0.7223(6) 0.084(4) Uani 1 1 d .
H50 H 0.1587 0.3866 0.6945 0.101 Uiso 1 1 calc R
C51 C 0.2146(7) 0.3094(6) 0.7033(5) 0.071(3) Uani 1 1 d .
H51 H 0.2056 0.3005 0.6621 0.086 Uiso 1 1 calc R
C52 C 0.2540(6) 0.2698(4) 0.7432(4) 0.051(2) Uani 1 1 d .
C53 C 0.2655(7) 0.3597(5) 0.8901(5) 0.069(3) Uani 1 1 d .
H53 H 0.3094 0.3335 0.9102 0.083 Uiso 1 1 calc R
C54 C 0.3037(8) 0.4191(5) 0.8968(6) 0.092(4) Uani 1 1 d .
H54A H 0.2618 0.4465 0.8790 0.139 Uiso 1 1 calc R
H54B H 0.3548 0.4210 0.8765 0.139 Uiso 1 1 calc R
H54C H 0.3189 0.4277 0.9390 0.139 Uiso 1 1 calc R
C55 C 0.1875(11) 0.3558(8) 0.9246(7) 0.143(7) Uani 1 1 d .
H55A H 0.1404 0.3777 0.9039 0.215 Uiso 1 1 calc R
H55B H 0.2025 0.3707 0.9648 0.215 Uiso 1 1 calc R
H55C H 0.1700 0.3164 0.9269 0.215 Uiso 1 1 calc R
C56 C 0.2799(6) 0.2113(5) 0.7206(5) 0.059(3) Uani 1 1 d .
H56 H 0.3230 0.1945 0.7516 0.071 Uiso 1 1 calc R
C57 C 0.3220(8) 0.2174(6) 0.6620(5) 0.088(4) Uani 1 1 d .
H57A H 0.3486 0.1818 0.6531 0.132 Uiso 1 1 calc R
H57B H 0.3654 0.2470 0.6671 0.132 Uiso 1 1 calc R
H57C H 0.2784 0.2274 0.6291 0.132 Uiso 1 1 calc R
C58 C 0.2026(8) 0.1714(6) 0.7115(6) 0.099(4) Uani 1 1 d .
H58A H 0.1799 0.1663 0.7494 0.149 Uiso 1 1 calc R
H58B H 0.2203 0.1350 0.6972 0.149 Uiso 1 1 calc R
H58C H 0.1585 0.1876 0.6823 0.149 Uiso 1 1 calc R
C59 C 0.8134(6) 0.2316(4) 0.7605(4) 0.047(2) Uani 1 1 d .
C60 C 0.8862(6) 0.2569(4) 0.7411(4) 0.048(2) Uani 1 1 d .
C61 C 0.9545(7) 0.2234(5) 0.7289(5) 0.069(3) Uani 1 1 d .
H61 H 1.0032 0.2407 0.7163 0.083 Uiso 1 1 calc R
C62 C 0.9523(7) 0.1653(5) 0.7349(6) 0.077(4) Uani 1 1 d .
H62 H 0.9987 0.1431 0.7260 0.092 Uiso 1 1 calc R
C63 C 0.8808(8) 0.1399(5) 0.7542(6) 0.077(4) Uani 1 1 d .
H63 H 0.8792 0.1002 0.7579 0.092 Uiso 1 1 calc R
C64 C 0.8117(6) 0.1719(4) 0.7681(5) 0.054(3) Uani 1 1 d .
C65 C 0.8923(7) 0.3216(4) 0.7336(5) 0.063(3) Uani 1 1 d .
H65 H 0.8408 0.3385 0.7480 0.076 Uiso 1 1 calc R
C66 C 0.9703(9) 0.3479(6) 0.7695(8) 0.119(6) Uani 1 1 d .
H66A H 1.0218 0.3349 0.7539 0.179 Uiso 1 1 calc R
H66B H 0.9726 0.3367 0.8113 0.179 Uiso 1 1 calc R
H66C H 0.9666 0.3889 0.7664 0.179 Uiso 1 1 calc R
C67 C 0.8904(9) 0.3375(6) 0.6683(6) 0.105(5) Uani 1 1 d .
H67A H 0.8777 0.3776 0.6633 0.157 Uiso 1 1 calc R
H67B H 0.8464 0.3156 0.6442 0.157 Uiso 1 1 calc R
H67C H 0.9460 0.3295 0.6554 0.157 Uiso 1 1 calc R
C68 C 0.7358(8) 0.1424(5) 0.7922(7) 0.082(4) Uani 1 1 d .
H68 H 0.6907 0.1711 0.7961 0.099 Uiso 1 1 calc R
C69 C 0.7637(10) 0.1167(6) 0.8542(7) 0.119(6) Uani 1 1 d .
H69A H 0.7139 0.1013 0.8702 0.178 Uiso 1 1 calc R
H69B H 0.7900 0.1458 0.8810 0.178 Uiso 1 1 calc R
H69C H 0.8049 0.0865 0.8507 0.178 Uiso 1 1 calc R
C70 C 0.6975(9) 0.0961(5) 0.7512(7) 0.106(5) Uani 1 1 d .
H70A H 0.6743 0.1123 0.7128 0.160 Uiso 1 1 calc R
H70B H 0.6519 0.0774 0.7691 0.160 Uiso 1 1 calc R
H70C H 0.7417 0.0687 0.7451 0.160 Uiso 1 1 calc R
C71 C 0.3986(7) 0.2598(5) 1.0102(5) 0.068(3) Uani 1 1 d .
H71A H 0.4153 0.2231 1.0286 0.082 Uiso 1 1 calc R
H71B H 0.3397 0.2567 0.9898 0.082 Uiso 1 1 calc R
C72 C 0.4037(11) 0.3050(7) 1.0570(6) 0.113(5) Uani 1 1 d .
H72A H 0.3979 0.2889 1.0966 0.135 Uiso 1 1 calc R
H72B H 0.3591 0.3338 1.0471 0.135 Uiso 1 1 calc R
C73 C 0.4915(10) 0.3292(8) 1.0553(6) 0.138(7) Uani 1 1 d .
H73A H 0.4903 0.3704 1.0616 0.165 Uiso 1 1 calc R
H73B H 0.5320 0.3125 1.0873 0.165 Uiso 1 1 calc R
C74 C 0.5184(9) 0.3169(6) 0.9974(5) 0.090(4) Uani 1 1 d .
H74A H 0.5766 0.3011 1.0025 0.109 Uiso 1 1 calc R
H74B H 0.5184 0.3517 0.9735 0.109 Uiso 1 1 calc R
C75 C 0.502(2) 0.5356(18) 0.514(2) 0.145(17) Uiso 0.50 1 d PD
C76 C 0.442(2) 0.4925(13) 0.4985(13) 0.097(9) Uiso 0.50 1 d PD
C77 C 0.479(2) 0.4442(19) 0.474(2) 0.151(17) Uiso 0.50 1 d PD
C78 C 0.571(2) 0.4465(15) 0.4760(17) 0.131(12) Uiso 0.50 1 d PD
C79 C 0.625(2) 0.4914(14) 0.4933(14) 0.111(10) Uiso 0.50 1 d PD
C80 C 0.5930(19) 0.5401(14) 0.5188(16) 0.120(11) Uiso 0.50 1 d PD
C81 C 0.481(4) 0.591(2) 0.544(2) 0.21(2) Uiso 0.50 1 d PD
C82 C 0.9924(19) 0.4848(15) 1.0248(16) 0.114(11) Uiso 0.50 1 d PD
C83 C 1.064(3) 0.4908(18) 0.9937(16) 0.089(13) Uiso 0.50 1 d PD
C84 C 1.063(2) 0.5276(14) 0.9428(14) 0.117(11) Uiso 0.50 1 d PD
C85 C 0.986(2) 0.5595(17) 0.9248(17) 0.114(14) Uiso 0.50 1 d PD
C86 C 0.9206(18) 0.5512(12) 0.9585(12) 0.093(8) Uiso 0.50 1 d PD
C87 C 0.914(3) 0.515(2) 1.007(2) 0.14(2) Uiso 0.50 1 d PD
C88 C 0.980(5) 0.449(3) 1.078(3) 0.21(2) Uiso 0.50 1 d PD

loop_
_atom_site_aniso_label
_atom_site_aniso_U_11
_atom_site_aniso_U_22
_atom_site_aniso_U_33
_atom_site_aniso_U_23
_atom_site_aniso_U_13
_atom_site_aniso_U_12
Yb1 0.0334(2) 0.0315(2) 0.0402(2) 0.00157(17) 0.01019(15) -0.00226(17)
Yb2 0.0354(2) 0.0378(2) 0.0411(2) 0.00206(18) 0.01033(16) -0.00454(17)
Cl1 0.0501(14) 0.0395(13) 0.0726(17) 0.0117(12) 0.0262(12) 0.0070(11)
Cl2 0.0530(15) 0.0690(17) 0.0523(14) -0.0168(13) 0.0179(11) -0.0204(13)
Cl3 0.0396(12) 0.0659(16) 0.0504(14) 0.0200(12) 0.0079(10) 0.0004(12)
O1 0.031(3) 0.036(3) 0.063(4) -0.002(3) 0.019(3) 0.004(3)
O2 0.053(4) 0.067(5) 0.048(4) -0.008(3) 0.016(3) -0.014(4)
N1 0.042(4) 0.044(4) 0.041(4) 0.000(4) 0.012(3) 0.000(4)
N2 0.043(4) 0.037(4) 0.039(4) -0.004(3) 0.009(3) -0.003(3)
N3 0.042(4) 0.041(4) 0.054(5) 0.011(4) 0.005(4) -0.003(4)
N4 0.037(4) 0.048(4) 0.037(4) -0.001(4) 0.008(3) -0.001(4)
C1 0.067(7) 0.056(6) 0.059(7) 0.012(5) 0.012(5) -0.010(6)
C2 0.046(5) 0.042(5) 0.040(5) 0.012(4) 0.009(4) 0.001(4)
C3 0.042(5) 0.037(5) 0.050(6) 0.008(4) 0.011(4) -0.006(4)
C4 0.045(5) 0.032(5) 0.048(6) -0.005(4) 0.007(4) -0.001(4)
C5 0.067(7) 0.050(6) 0.060(7) 0.004(5) -0.004(5) -0.023(5)
C6 0.040(5) 0.050(6) 0.043(5) 0.010(5) 0.004(4) -0.002(5)
C7 0.064(7) 0.057(6) 0.042(6) 0.004(5) 0.009(5) 0.000(5)
C8 0.092(9) 0.087(9) 0.045(6) -0.019(6) -0.004(6) -0.014(8)
C9 0.069(9) 0.096(10) 0.083(9) -0.001(8) -0.008(7) -0.004(8)
C10 0.051(7) 0.085(9) 0.067(8) 0.016(7) -0.005(6) 0.002(6)
C11 0.051(6) 0.047(6) 0.045(6) 0.006(5) 0.006(5) -0.003(5)
C12 0.085(9) 0.084(9) 0.052(7) -0.019(6) 0.009(6) 0.007(7)
C13 0.172(15) 0.073(9) 0.078(9) -0.003(8) 0.044(9) 0.026(10)
C14 0.106(11) 0.113(11) 0.085(9) -0.004(8) 0.046(8) -0.011(9)
C15 0.051(6) 0.056(7) 0.069(7) 0.008(6) 0.011(5) 0.009(5)
C16 0.069(8) 0.099(10) 0.100(10) 0.003(8) 0.025(7) 0.026(7)
C17 0.132(13) 0.070(9) 0.131(13) -0.011(9) 0.056(10) -0.008(9)
C18 0.064(7) 0.045(6) 0.044(6) -0.003(5) 0.007(5) -0.018(5)
C19 0.068(7) 0.058(7) 0.049(6) -0.014(5) 0.014(5) -0.025(6)
C20 0.097(10) 0.092(10) 0.060(8) -0.018(7) 0.023(7) -0.031(8)
C21 0.104(12) 0.128(14) 0.056(8) 0.019(9) -0.014(8) -0.034(10)
C22 0.103(11) 0.077(10) 0.082(10) 0.009(8) -0.033(8) -0.032(9)
C23 0.077(8) 0.076(8) 0.036(6) 0.007(6) -0.011(5) -0.032(7)
C24 0.087(9) 0.066(8) 0.070(8) -0.028(6) 0.017(7) 0.010(7)
C25 0.080(9) 0.091(10) 0.143(13) -0.033(9) 0.026(9) 0.006(8)
C26 0.119(12) 0.097(11) 0.131(13) 0.048(10) 0.043(10) 0.014(10)
C27 0.086(9) 0.062(8) 0.074(8) -0.003(6) -0.018(7) 0.009(7)
C28 0.084(10) 0.068(9) 0.25(2) 0.050(11) -0.070(12) -0.008(8)
C29 0.071(9) 0.105(11) 0.137(13) -0.010(10) 0.001(9) -0.017(8)
C30 0.058(7) 0.063(7) 0.104(9) 0.031(7) 0.026(6) -0.007(6)
C31 0.055(6) 0.043(6) 0.053(6) 0.014(5) 0.009(5) -0.005(5)
C32 0.043(6) 0.049(6) 0.062(6) 0.017(5) 0.013(5) -0.007(5)
C33 0.034(5) 0.051(6) 0.048(5) 0.002(5) 0.012(4) 0.001(4)
C34 0.036(6) 0.079(8) 0.079(8) 0.016(6) 0.010(5) -0.010(5)
C35 0.040(5) 0.042(5) 0.068(7) 0.015(5) 0.019(5) 0.000(4)
C36 0.067(7) 0.038(6) 0.070(7) -0.007(5) 0.019(6) -0.007(5)
C37 0.095(10) 0.043(7) 0.095(10) -0.003(6) 0.033(8) -0.003(7)
C38 0.076(8) 0.048(7) 0.089(9) 0.017(7) 0.031(7) 0.014(6)
C39 0.066(8) 0.056(7) 0.075(8) 0.018(6) 0.019(6) 0.006(6)
C40 0.045(6) 0.038(5) 0.064(7) 0.025(5) 0.013(5) 0.002(5)
C41 0.072(8) 0.049(6) 0.085(9) -0.024(6) -0.011(6) -0.014(6)
C42 0.112(12) 0.112(13) 0.147(15) -0.013(11) -0.003(11) -0.052(10)
C43 0.115(12) 0.106(11) 0.087(10) -0.035(9) -0.003(9) -0.007(9)
C44 0.066(7) 0.062(7) 0.057(7) -0.005(6) 0.007(5) 0.004(6)
C45 0.062(7) 0.096(9) 0.074(8) 0.016(7) -0.004(6) -0.004(7)
C46 0.099(10) 0.128(12) 0.070(8) 0.009(8) 0.041(7) -0.013(9)
C47 0.033(5) 0.061(6) 0.059(6) 0.014(5) 0.011(4) -0.004(5)
C48 0.036(5) 0.054(6) 0.068(7) 0.008(5) 0.003(5) 0.003(5)
C49 0.056(7) 0.061(7) 0.078(8) 0.012(6) 0.002(6) 0.008(6)
C50 0.078(9) 0.091(10) 0.079(9) 0.035(8) -0.008(7) -0.003(8)
C51 0.071(8) 0.086(9) 0.054(7) 0.013(7) -0.006(6) 0.000(7)
C52 0.038(5) 0.063(7) 0.048(6) 0.008(5) -0.008(4) -0.005(5)
C53 0.070(8) 0.072(8) 0.067(8) -0.001(6) 0.010(6) 0.023(6)
C54 0.091(10) 0.082(9) 0.107(11) -0.027(8) 0.023(8) -0.016(8)
C55 0.170(17) 0.161(16) 0.116(13) -0.050(12) 0.084(12) -0.064(14)
C56 0.048(6) 0.075(8) 0.053(6) -0.007(6) 0.001(5) -0.008(6)
C57 0.084(9) 0.130(12) 0.052(7) -0.016(7) 0.016(6) 0.001(8)
C58 0.091(10) 0.093(10) 0.114(11) -0.028(9) 0.020(8) -0.020(8)
C59 0.038(5) 0.040(5) 0.060(6) -0.010(5) 0.000(4) 0.004(4)
C60 0.034(5) 0.057(6) 0.055(6) 0.004(5) 0.011(4) 0.010(5)
C61 0.046(6) 0.076(8) 0.093(9) 0.020(7) 0.035(6) 0.004(6)
C62 0.056(7) 0.061(7) 0.121(11) 0.008(7) 0.044(7) 0.021(6)
C63 0.083(9) 0.048(6) 0.108(10) 0.017(7) 0.046(7) 0.023(6)
C64 0.053(6) 0.048(6) 0.066(7) -0.006(5) 0.025(5) 0.009(5)
C65 0.054(7) 0.051(6) 0.091(8) 0.009(6) 0.034(6) 0.003(5)
C66 0.093(11) 0.082(10) 0.182(17) -0.040(11) 0.014(11) -0.028(9)
C67 0.125(12) 0.088(10) 0.108(11) 0.037(9) 0.036(9) -0.014(9)
C68 0.085(9) 0.035(6) 0.139(12) 0.008(7) 0.056(8) 0.002(6)
C69 0.166(15) 0.094(11) 0.115(12) -0.004(10) 0.089(11) -0.029(10)
C70 0.085(10) 0.066(9) 0.169(15) 0.006(9) 0.022(10) -0.007(8)
C71 0.075(8) 0.074(8) 0.062(7) 0.006(6) 0.031(6) -0.006(6)
C72 0.150(15) 0.123(12) 0.078(9) -0.041(9) 0.060(9) -0.037(11)
C73 0.128(13) 0.213(19) 0.083(10) -0.086(12) 0.054(9) -0.064(13)
C74 0.104(10) 0.099(10) 0.072(8) -0.026(8) 0.024(7) -0.043(8)

loop_
_atom_type_symbol
_atom_type_description
_atom_type_scat_dispersion_real
_atom_type_scat_dispersion_imag
_atom_type_scat_source
C C 0.0033 0.0016 'International Tables Vol C Tables 4.2.6.8 and 6.1.1.4'
H H 0.0000 0.0000 'International Tables Vol C Tables 4.2.6.8 and 6.1.1.4'
Cl Cl 0.1484 0.1585 'International Tables Vol C Tables 4.2.6.8 and 6.1.1.4'
N N 0.0061 0.0033 'International Tables Vol C Tables 4.2.6.8 and 6.1.1.4'
O O 0.0106 0.0060 'International Tables Vol C Tables 4.2.6.8 and 6.1.1.4'
Yb Yb -0.3850 5.5486 'International Tables Vol C Tables 4.2.6.8 and 6.1.1.4'

loop_
_geom_angle_atom_site_label_1
_geom_angle_atom_site_label_2
_geom_angle_atom_site_label_3
_geom_angle
_geom_angle_site_symmetry_1
_geom_angle_site_symmetry_3
O1 Yb1 N1 97.5(2) . .
O1 Yb1 N2 98.3(2) . .
N1 Yb1 N2 81.8(3) . .
O1 Yb1 Cl3 94.97(17) . .
N1 Yb1 Cl3 167.10(18) . .
N2 Yb1 Cl3 99.68(18) . .
O1 Yb1 Cl1 168.02(16) . .
N1 Yb1 Cl1 92.27(18) . .
N2 Yb1 Cl1 89.89(18) . .
Cl3 Yb1 Cl1 74.96(7) . .
O1 Yb1 Cl2 98.34(17) . .
N1 Yb1 Cl2 101.56(19) . .
N2 Yb1 Cl2 162.38(18) . .
Cl3 Yb1 Cl2 73.22(7) . .
Cl1 Yb1 Cl2 72.78(7) . .
O1 Yb1 Yb2 124.09(16) . .
N1 Yb1 Yb2 124.47(18) . .
N2 Yb1 Yb2 120.62(17) . .
Cl3 Yb1 Yb2 43.96(5) . .
Cl1 Yb1 Yb2 43.94(5) . .
Cl2 Yb1 Yb2 43.51(5) . .
N3 Yb2 O2 91.4(3) . .
N3 Yb2 N4 81.8(3) . .
O2 Yb2 N4 92.9(2) . .
N3 Yb2 Cl2 103.6(2) . .
O2 Yb2 Cl2 158.17(16) . .
N4 Yb2 Cl2 104.75(17) . .
N3 Yb2 Cl1 177.6(2) . .
O2 Yb2 Cl1 86.23(17) . .
N4 Yb2 Cl1 97.84(19) . .
Cl2 Yb2 Cl1 78.77(8) . .
N3 Yb2 Cl3 100.57(19) . .
O2 Yb2 Cl3 83.21(17) . .
N4 Yb2 Cl3 175.40(18) . .
Cl2 Yb2 Cl3 78.57(8) . .
Cl1 Yb2 Cl3 79.58(8) . .
N3 Yb2 Yb1 134.24(19) . .
O2 Yb2 Yb1 110.26(15) . .
N4 Yb2 Yb1 133.82(17) . .
Cl2 Yb2 Yb1 48.01(5) . .
Cl1 Yb2 Yb1 47.34(5) . .
Cl3 Yb2 Yb1 46.43(5) . .
Yb2 Cl1 Yb1 88.72(7) . .
Yb2 Cl2 Yb1 88.49(7) . .
Yb2 Cl3 Yb1 89.61(7) . .
C59 O1 Yb1 176.8(6) . .
C71 O2 C74 106.9(8) . .
C71 O2 Yb2 127.4(6) . .
C74 O2 Yb2 125.7(6) . .
C2 N1 C6 116.4(7) . .
C2 N1 Yb1 123.5(6) . .
C6 N1 Yb1 119.7(5) . .
C4 N2 C18 117.6(7) . .
C4 N2 Yb1 123.4(6) . .
C18 N2 Yb1 118.5(5) . .
C31 N3 C35 115.0(7) . .
C31 N3 Yb2 123.7(6) . .
C35 N3 Yb2 121.2(5) . .
C33 N4 C47 116.3(7) . .
C33 N4 Yb2 125.4(6) . .
C47 N4 Yb2 118.3(5) . .
C2 C1 H1A 109.5 . .
C2 C1 H1B 109.5 . .
H1A C1 H1B 109.5 . .
C2 C1 H1C 109.5 . .
H1A C1 H1C 109.5 . .
H1B C1 H1C 109.5 . .
N1 C2 C3 124.7(8) . .
N1 C2 C1 121.2(8) . .
C3 C2 C1 114.0(8) . .
C2 C3 C4 130.6(8) . .
C2 C3 H3 114.7 . .
C4 C3 H3 114.7 . .
N2 C4 C3 123.6(8) . .
N2 C4 C5 121.6(8) . .
C3 C4 C5 114.8(8) . .
C4 C5 H5A 109.5 . .
C4 C5 H5B 109.5 . .
H5A C5 H5B 109.5 . .
C4 C5 H5C 109.5 . .
H5A C5 H5C 109.5 . .
H5B C5 H5C 109.5 . .
C11 C6 C7 120.9(9) . .
C11 C6 N1 118.8(8) . .
C7 C6 N1 120.2(8) . .
C8 C7 C6 117.1(10) . .
C8 C7 C12 119.8(10) . .
C6 C7 C12 123.0(9) . .
C9 C8 C7 121.4(11) . .
C9 C8 H8 119.3 . .
C7 C8 H8 119.3 . .
C8 C9 C10 121.5(12) . .
C8 C9 H9 119.2 . .
C10 C9 H9 119.2 . .
C9 C10 C11 119.9(11) . .
C9 C10 H10 120.0 . .
C11 C10 H10 120.0 . .
C6 C11 C10 119.1(10) . .
C6 C11 C15 122.7(9) . .
C10 C11 C15 118.2(10) . .
C7 C12 C13 113.1(11) . .
C7 C12 C14 111.6(10) . .
C13 C12 C14 108.0(10) . .
C7 C12 H12 108.0 . .
C13 C12 H12 108.0 . .
C14 C12 H12 108.0 . .
C12 C13 H13A 109.5 . .
C12 C13 H13B 109.5 . .
H13A C13 H13B 109.5 . .
C12 C13 H13C 109.5 . .
H13A C13 H13C 109.5 . .
H13B C13 H13C 109.5 . .
C12 C14 H14A 109.5 . .
C12 C14 H14B 109.5 . .
H14A C14 H14B 109.5 . .
C12 C14 H14C 109.5 . .
H14A C14 H14C 109.5 . .
H14B C14 H14C 109.5 . .
C16 C15 C11 114.0(9) . .
C16 C15 C17 108.9(10) . .
C11 C15 C17 112.2(9) . .
C16 C15 H15 107.1 . .
C11 C15 H15 107.1 . .
C17 C15 H15 107.1 . .
C15 C16 H16A 109.5 . .
C15 C16 H16B 109.5 . .
H16A C16 H16B 109.5 . .
C15 C16 H16C 109.5 . .
H16A C16 H16C 109.5 . .
H16B C16 H16C 109.5 . .
C15 C17 H17A 109.5 . .
C15 C17 H17B 109.5 . .
H17A C17 H17B 109.5 . .
C15 C17 H17C 109.5 . .
H17A C17 H17C 109.5 . .
H17B C17 H17C 109.5 . .
C19 C18 C23 122.4(9) . .
C19 C18 N2 117.8(9) . .
C23 C18 N2 119.8(9) . .
C20 C19 C18 115.8(11) . .
C20 C19 C24 121.1(11) . .
C18 C19 C24 123.0(9) . .
C21 C20 C19 121.5(14) . .
C21 C20 H20 119.2 . .
C19 C20 H20 119.2 . .
C20 C21 C22 123.2(14) . .
C20 C21 H21 118.4 . .
C22 C21 H21 118.4 . .
C21 C22 C23 120.4(13) . .
C21 C22 H22 119.8 . .
C23 C22 H22 119.8 . .
C22 C23 C18 116.5(12) . .
C22 C23 C27 120.4(12) . .
C18 C23 C27 123.1(9) . .
C19 C24 C25 113.4(11) . .
C19 C24 C26 111.1(10) . .
C25 C24 C26 109.4(10) . .
C19 C24 H24 107.6 . .
C25 C24 H24 107.6 . .
C26 C24 H24 107.6 . .
C24 C25 H25A 109.5 . .
C24 C25 H25B 109.5 . .
H25A C25 H25B 109.5 . .
C24 C25 H25C 109.5 . .
H25A C25 H25C 109.5 . .
H25B C25 H25C 109.5 . .
C24 C26 H26A 109.5 . .
C24 C26 H26B 109.5 . .
H26A C26 H26B 109.5 . .
C24 C26 H26C 109.5 . .
H26A C26 H26C 109.5 . .
H26B C26 H26C 109.5 . .
C23 C27 C28 113.8(12) . .
C23 C27 C29 109.8(10) . .
C28 C27 C29 106.6(10) . .
C23 C27 H27 108.9 . .
C28 C27 H27 108.9 . .
C29 C27 H27 108.9 . .
C27 C28 H28A 109.5 . .
C27 C28 H28B 109.5 . .
H28A C28 H28B 109.5 . .
C27 C28 H28C 109.5 . .
H28A C28 H28C 109.5 . .
H28B C28 H28C 109.5 . .
C27 C29 H29A 109.5 . .
C27 C29 H29B 109.5 . .
H29A C29 H29B 109.5 . .
C27 C29 H29C 109.5 . .
H29A C29 H29C 109.5 . .
H29B C29 H29C 109.5 . .
C31 C30 H30A 109.5 . .
C31 C30 H30B 109.5 . .
H30A C30 H30B 109.5 . .
C31 C30 H30C 109.5 . .
H30A C30 H30C 109.5 . .
H30B C30 H30C 109.5 . .
N3 C31 C32 125.3(8) . .
N3 C31 C30 120.4(9) . .
C32 C31 C30 114.2(9) . .
C31 C32 C33 130.8(9) . .
C31 C32 H32 114.6 . .
C33 C32 H32 114.6 . .
N4 C33 C32 124.3(8) . .
N4 C33 C34 121.6(8) . .
C32 C33 C34 114.0(8) . .
C33 C34 H34A 109.5 . .
C33 C34 H34B 109.5 . .
H34A C34 H34B 109.5 . .
C33 C34 H34C 109.5 . .
H34A C34 H34C 109.5 . .
H34B C34 H34C 109.5 . .
C40 C35 C36 122.7(9) . .
C40 C35 N3 120.4(9) . .
C36 C35 N3 116.9(9) . .
C37 C36 C35 116.8(11) . .
C37 C36 C41 120.0(11) . .
C35 C36 C41 123.1(9) . .
C36 C37 C38 122.0(12) . .
C36 C37 H37 119.0 . .
C38 C37 H37 119.0 . .
C39 C38 C37 119.5(11) . .
C39 C38 H38 120.2 . .
C37 C38 H38 120.2 . .
C38 C39 C40 122.9(11) . .
C38 C39 H39 118.6 . .
C40 C39 H39 118.6 . .
C39 C40 C35 115.9(10) . .
C39 C40 C44 119.4(10) . .
C35 C40 C44 124.7(9) . .
C43 C41 C36 112.7(10) . .
C43 C41 C42 109.9(10) . .
C36 C41 C42 112.1(11) . .
C43 C41 H41 107.3 . .
C36 C41 H41 107.3 . .
C42 C41 H41 107.3 . .
C41 C42 H42A 109.5 . .
C41 C42 H42B 109.5 . .
H42A C42 H42B 109.5 . .
C41 C42 H42C 109.5 . .
H42A C42 H42C 109.5 . .
H42B C42 H42C 109.5 . .
C41 C43 H43A 109.5 . .
C41 C43 H43B 109.5 . .
H43A C43 H43B 109.5 . .
C41 C43 H43C 109.5 . .
H43A C43 H43C 109.5 . .
H43B C43 H43C 109.5 . .
C40 C44 C45 113.0(9) . .
C40 C44 C46 112.2(9) . .
C45 C44 C46 109.0(9) . .
C40 C44 H44 107.4 . .
C45 C44 H44 107.4 . .
C46 C44 H44 107.4 . .
C44 C45 H45A 109.5 . .
C44 C45 H45B 109.5 . .
H45A C45 H45B 109.5 . .
C44 C45 H45C 109.5 . .
H45A C45 H45C 109.5 . .
H45B C45 H45C 109.5 . .
C44 C46 H46A 109.5 . .
C44 C46 H46B 109.5 . .
H46A C46 H46B 109.5 . .
C44 C46 H46C 109.5 . .
H46A C46 H46C 109.5 . .
H46B C46 H46C 109.5 . .
C52 C47 C48 121.5(9) . .
C52 C47 N4 119.4(9) . .
C48 C47 N4 119.0(9) . .
C49 C48 C47 117.6(10) . .
C49 C48 C53 118.9(10) . .
C47 C48 C53 123.5(9) . .
C50 C49 C48 120.9(11) . .
C50 C49 H49 119.5 . .
C48 C49 H49 119.5 . .
C51 C50 C49 120.5(11) . .
C51 C50 H50 119.7 . .
C49 C50 H50 119.7 . .
C50 C51 C52 121.7(11) . .
C50 C51 H51 119.1 . .
C52 C51 H51 119.1 . .
C51 C52 C47 117.6(10) . .
C51 C52 C56 120.3(10) . .
C47 C52 C56 122.1(9) . .
C54 C53 C48 113.2(10) . .
C54 C53 C55 109.6(11) . .
C48 C53 C55 113.9(11) . .
C54 C53 H53 106.6 . .
C48 C53 H53 106.6 . .
C55 C53 H53 106.6 . .
C53 C54 H54A 109.5 . .
C53 C54 H54B 109.5 . .
H54A C54 H54B 109.5 . .
C53 C54 H54C 109.5 . .
H54A C54 H54C 109.5 . .
H54B C54 H54C 109.5 . .
C53 C55 H55A 109.5 . .
C53 C55 H55B 109.5 . .
H55A C55 H55B 109.5 . .
C53 C55 H55C 109.5 . .
H55A C55 H55C 109.5 . .
H55B C55 H55C 109.5 . .
C58 C56 C52 110.9(9) . .
C58 C56 C57 111.2(10) . .
C52 C56 C57 110.7(9) . .
C58 C56 H56 108.0 . .
C52 C56 H56 108.0 . .
C57 C56 H56 108.0 . .
C56 C57 H57A 109.5 . .
C56 C57 H57B 109.5 . .
H57A C57 H57B 109.5 . .
C56 C57 H57C 109.5 . .
H57A C57 H57C 109.5 . .
H57B C57 H57C 109.5 . .
C56 C58 H58A 109.5 . .
C56 C58 H58B 109.5 . .
H58A C58 H58B 109.5 . .
C56 C58 H58C 109.5 . .
H58A C58 H58C 109.5 . .
H58B C58 H58C 109.5 . .
O1 C59 C60 121.4(8) . .
O1 C59 C64 119.4(8) . .
C60 C59 C64 119.1(8) . .
C61 C60 C59 120.0(9) . .
C61 C60 C65 118.9(9) . .
C59 C60 C65 121.2(8) . .
C62 C61 C60 121.1(10) . .
C62 C61 H61 119.5 . .
C60 C61 H61 119.5 . .
C61 C62 C63 119.5(10) . .
C61 C62 H62 120.3 . .
C63 C62 H62 120.3 . .
C62 C63 C64 121.3(10) . .
C62 C63 H63 119.3 . .
C64 C63 H63 119.3 . .
C63 C64 C59 119.0(9) . .
C63 C64 C68 119.8(9) . .
C59 C64 C68 121.2(8) . .
C66 C65 C67 109.3(11) . .
C66 C65 C60 113.9(10) . .
C67 C65 C60 111.0(10) . .
C66 C65 H65 107.4 . .
C67 C65 H65 107.4 . .
C60 C65 H65 107.4 . .
C65 C66 H66A 109.5 . .
C65 C66 H66B 109.5 . .
H66A C66 H66B 109.5 . .
C65 C66 H66C 109.5 . .
H66A C66 H66C 109.5 . .
H66B C66 H66C 109.5 . .
C65 C67 H67A 109.5 . .
C65 C67 H67B 109.5 . .
H67A C67 H67B 109.5 . .
C65 C67 H67C 109.5 . .
H67A C67 H67C 109.5 . .
H67B C67 H67C 109.5 . .
C70 C68 C69 108.4(10) . .
C70 C68 C64 112.3(11) . .
C69 C68 C64 110.8(11) . .
C70 C68 H68 108.4 . .
C69 C68 H68 108.4 . .
C64 C68 H68 108.4 . .
C68 C69 H69A 109.5 . .
C68 C69 H69B 109.5 . .
H69A C69 H69B 109.5 . .
C68 C69 H69C 109.5 . .
H69A C69 H69C 109.5 . .
H69B C69 H69C 109.5 . .
C68 C70 H70A 109.5 . .
C68 C70 H70B 109.5 . .
H70A C70 H70B 109.5 . .
C68 C70 H70C 109.5 . .
H70A C70 H70C 109.5 . .
H70B C70 H70C 109.5 . .
O2 C71 C72 107.5(9) . .
O2 C71 H71A 110.2 . .
C72 C71 H71A 110.2 . .
O2 C71 H71B 110.2 . .
C72 C71 H71B 110.2 . .
H71A C71 H71B 108.5 . .
C71 C72 C73 102.8(11) . .
C71 C72 H72A 111.2 . .
C73 C72 H72A 111.2 . .
C71 C72 H72B 111.2 . .
C73 C72 H72B 111.2 . .
H72A C72 H72B 109.1 . .
C74 C73 C72 108.7(11) . .
C74 C73 H73A 110.0 . .
C72 C73 H73A 110.0 . .
C74 C73 H73B 110.0 . .
C72 C73 H73B 110.0 . .
H73A C73 H73B 108.3 . .
C73 C74 O2 107.5(10) . .
C73 C74 H74A 110.2 . .
O2 C74 H74A 110.2 . .
C73 C74 H74B 110.2 . .
O2 C74 H74B 110.2 . .
H74A C74 H74B 108.5 . .
C77 C75 C76 102(4) 3_666 3_666
C77 C75 C78 94(5) 3_666 3_666
C76 C75 C78 164(5) 3_666 3_666
C77 C75 C76 163(8) 3_666 .
C76 C75 C76 92(4) 3_666 .
C78 C75 C76 72(2) 3_666 .
C77 C75 C80 58(3) 3_666 .
C76 C75 C80 44(2) 3_666 .
C78 C75 C80 152(4) 3_666 .
C76 C75 C80 135(4) . .
C77 C75 C81 42(4) 3_666 .
C76 C75 C81 143(4) 3_666 .
C78 C75 C81 52(3) 3_666 .
C76 C75 C81 124(4) . .
C80 C75 C81 100(3) . .
C77 C75 C75 152(7) 3_666 3_666
C76 C75 C75 51(3) 3_666 3_666
C78 C75 C75 113(3) 3_666 3_666
C76 C75 C75 40.7(19) . 3_666
C80 C75 C75 95(3) . 3_666
C81 C75 C75 164(4) . 3_666
C80 C76 C79 81(3) 3_666 3_666
C80 C76 C75 82(3) 3_666 3_666
C79 C76 C75 163(4) 3_666 3_666
C80 C76 C75 168(4) 3_666 .
C79 C76 C75 109(3) 3_666 .
C75 C76 C75 88(4) 3_666 .
C80 C76 C77 57(2) 3_666 .
C79 C76 C77 139(3) 3_666 .
C75 C76 C77 25(3) 3_666 .
C75 C76 C77 113(4) . .
C80 C76 C78 140(3) 3_666 3_666
C79 C76 C78 58.9(18) 3_666 3_666
C75 C76 C78 138(4) 3_666 3_666
C75 C76 C78 50(2) . 3_666
C77 C76 C78 162(3) . 3_666
C80 C76 C76 131(3) 3_666 3_666
C79 C76 C76 148(3) 3_666 3_666
C75 C76 C76 49(3) 3_666 3_666
C75 C76 C76 39(2) . 3_666
C77 C76 C76 74(3) . 3_666
C78 C76 C76 89(2) 3_666 3_666
C80 C76 C77 173(4) 3_666 3_666
C79 C76 C77 104(3) 3_666 3_666
C75 C76 C77 92(3) 3_666 3_666
C75 C76 C77 5(2) . 3_666
C77 C76 C77 117(3) . 3_666
C78 C76 C77 45.6(14) 3_666 3_666
C76 C76 C77 43.3(12) 3_666 3_666
C75 C77 C81 117(6) 3_666 3_666
C75 C77 C80 97(4) 3_666 3_666
C81 C77 C80 146(6) 3_666 3_666
C75 C77 C76 53(4) 3_666 .
C81 C77 C76 171(6) 3_666 .
C80 C77 C76 43(2) 3_666 .
C75 C77 C78 61(5) 3_666 .
C81 C77 C78 56(3) 3_666 .
C80 C77 C78 158(4) 3_666 .
C76 C77 C78 114(4) . .
C75 C77 C76 12(5) 3_666 3_666
C81 C77 C76 108(4) 3_666 3_666
C80 C77 C76 106(4) 3_666 3_666
C76 C77 C76 63(3) . 3_666
C78 C77 C76 51(2) . 3_666
C81 C78 C75 75(3) 3_666 3_666
C81 C78 C79 174(5) 3_666 .
C75 C78 C79 104(3) 3_666 .
C81 C78 C77 50(3) 3_666 .
C75 C78 C77 25(2) 3_666 .
C79 C78 C77 128(4) . .
C81 C78 C76 132(4) 3_666 3_666
C75 C78 C76 58.1(19) 3_666 3_666
C79 C78 C76 45(2) . 3_666
C77 C78 C76 83(3) . 3_666
C76 C79 C78 76(3) 3_666 .
C76 C79 C80 44(2) 3_666 .
C78 C79 C80 120(3) . .
C76 C80 C77 80(3) 3_666 3_666
C76 C80 C79 54(3) 3_666 .
C77 C80 C79 134(4) 3_666 .
C76 C80 C75 54(3) 3_666 .
C77 C80 C75 25(3) 3_666 .
C79 C80 C75 109(3) . .
C77 C81 C78 74(3) 3_666 3_666
C77 C81 C75 21(3) 3_666 .
C78 C81 C75 53(2) 3_666 .
C83 C82 C84 76(3) 3_767 3_767
C83 C82 C82 68(3) 3_767 3_767
C84 C82 C82 144(4) 3_767 3_767
C83 C82 C83 114(4) 3_767 .
C84 C82 C83 169(4) 3_767 .
C82 C82 C83 46(3) 3_767 .
C83 C82 C87 7(3) 3_767 .
C84 C82 C87 69.1(19) 3_767 .
C82 C82 C87 75(3) 3_767 .
C83 C82 C87 121(4) . .
C83 C82 C88 115(5) 3_767 .
C84 C82 C88 39(3) 3_767 .
C82 C82 C88 176(5) 3_767 .
C83 C82 C88 130(4) . .
C87 C82 C88 108(4) . .
C83 C82 C85 137(4) 3_767 3_767
C84 C82 C85 61(2) 3_767 3_767
C82 C82 C85 155(4) 3_767 3_767
C83 C82 C85 109(3) . 3_767
C87 C82 C85 130(3) . 3_767
C88 C82 C85 22(3) . 3_767
C83 C82 C86 171(4) 3_767 3_767
C84 C82 C86 112(3) 3_767 3_767
C82 C82 C86 104(3) 3_767 3_767
C83 C82 C86 57.5(19) . 3_767
C87 C82 C86 177(4) . 3_767
C88 C82 C86 73(3) . 3_767
C85 C82 C86 51.1(13) 3_767 3_767
C83 C82 C87 122(4) 3_767 3_767
C84 C82 C87 162(3) 3_767 3_767
C82 C82 C87 54(2) 3_767 3_767
C83 C82 C87 7.7(17) . 3_767
C87 C82 C87 129(3) . 3_767
C88 C82 C87 123(4) . 3_767
C85 C82 C87 101(2) 3_767 3_767
C86 C82 C87 49.8(15) 3_767 3_767
C87 C83 C82 152(9) 3_767 3_767
C87 C83 C82 142(8) 3_767 .
C82 C83 C82 66(4) 3_767 .
C87 C83 C84 96(7) 3_767 .
C82 C83 C84 57(2) 3_767 .
C82 C83 C84 122(4) . .
C87 C83 C86 73(7) 3_767 3_767
C82 C83 C86 134(5) 3_767 3_767
C82 C83 C86 69(2) . 3_767
C84 C83 C86 169(4) . 3_767
C88 C84 C82 86(4) 3_767 3_767
C88 C84 C83 133(5) 3_767 .
C82 C84 C83 47(2) 3_767 .
C88 C84 C85 15(4) 3_767 .
C82 C84 C85 70(3) 3_767 .
C83 C84 C85 118(4) . .
C88 C84 C87 147(5) 3_767 3_767
C82 C84 C87 61.4(18) 3_767 3_767
C83 C84 C87 14(2) . 3_767
C85 C84 C87 132(3) . 3_767
C88 C85 C86 141(7) 3_767 .
C88 C85 C84 26(5) 3_767 .
C86 C85 C84 116(3) . .
C88 C85 C82 74(5) 3_767 3_767
C86 C85 C82 67(2) . 3_767
C84 C85 C82 49(2) . 3_767
C85 C86 C87 131(3) . .
C85 C86 C83 116(3) . 3_767
C87 C86 C83 15(2) . 3_767
C85 C86 C82 62(2) . 3_767
C87 C86 C82 69(2) . 3_767
C83 C86 C82 53.9(13) 3_767 3_767
C85 C86 C88 11(2) . 3_767
C87 C86 C88 119(3) . 3_767
C83 C86 C88 105(2) 3_767 3_767
C82 C86 C88 50.7(15) 3_767 3_767
C83 C87 C86 92(8) 3_767 .
C83 C87 C82 21(7) 3_767 .
C86 C87 C82 112(3) . .
C83 C87 C84 70(6) 3_767 3_767
C86 C87 C84 162(4) . 3_767
C82 C87 C84 49.4(18) . 3_767
C83 C87 C82 30(7) 3_767 3_767
C86 C87 C82 61.6(19) . 3_767
C82 C87 C82 51(3) . 3_767
C84 C87 C82 100(3) 3_767 3_767
C85 C88 C84 139(8) 3_767 3_767
C85 C88 C82 84(6) 3_767 .
C84 C88 C82 55(3) 3_767 .
C85 C88 C86 28(5) 3_767 3_767
C84 C88 C86 112(4) 3_767 3_767
C82 C88 C86 56(2) . 3_767

loop_
_geom_bond_atom_site_label_1
_geom_bond_atom_site_label_2
_geom_bond_distance
_geom_bond_site_symmetry_2
Yb1 O1 2.026(5) .
Yb1 N1 2.278(7) .
Yb1 N2 2.294(7) .
Yb1 Cl3 2.738(2) .
Yb1 Cl1 2.780(2) .
Yb1 Cl2 2.810(2) .
Yb1 Yb2 3.7797(6) .
Yb2 N3 2.300(7) .
Yb2 O2 2.307(6) .
Yb2 N4 2.310(7) .
Yb2 Cl2 2.603(2) .
Yb2 Cl1 2.624(2) .
Yb2 Cl3 2.624(2) .
O1 C59 1.364(10) .
O2 C71 1.449(11) .
O2 C74 1.455(12) .
N1 C2 1.334(10) .
N1 C6 1.443(11) .
N2 C4 1.330(10) .
N2 C18 1.460(11) .
N3 C31 1.355(11) .
N3 C35 1.471(11) .
N4 C33 1.334(10) .
N4 C47 1.465(11) .
C1 C2 1.535(12) .
C1 H1A 0.9600 .
C1 H1B 0.9600 .
C1 H1C 0.9600 .
C2 C3 1.396(12) .
C3 C4 1.404(12) .
C3 H3 0.9300 .
C4 C5 1.515(12) .
C5 H5A 0.9600 .
C5 H5B 0.9600 .
C5 H5C 0.9600 .
C6 C11 1.388(12) .
C6 C7 1.425(13) .
C7 C8 1.390(14) .
C7 C12 1.499(14) .
C8 C9 1.353(16) .
C8 H8 0.9300 .
C9 C10 1.370(16) .
C9 H9 0.9300 .
C10 C11 1.389(13) .
C10 H10 0.9300 .
C11 C15 1.513(13) .
C12 C13 1.538(16) .
C12 C14 1.541(15) .
C12 H12 0.9800 .
C13 H13A 0.9600 .
C13 H13B 0.9600 .
C13 H13C 0.9600 .
C14 H14A 0.9600 .
C14 H14B 0.9600 .
C14 H14C 0.9600 .
C15 C16 1.510(14) .
C15 C17 1.516(15) .
C15 H15 0.9800 .
C16 H16A 0.9600 .
C16 H16B 0.9600 .
C16 H16C 0.9600 .
C17 H17A 0.9600 .
C17 H17B 0.9600 .
C17 H17C 0.9600 .
C18 C19 1.414(14) .
C18 C23 1.421(14) .
C19 C20 1.398(14) .
C19 C24 1.504(15) .
C20 C21 1.332(18) .
C20 H20 0.9300 .
C21 C22 1.350(19) .
C21 H21 0.9300 .
C22 C23 1.395(16) .
C22 H22 0.9300 .
C23 C27 1.516(16) .
C24 C25 1.525(15) .
C24 C26 1.527(16) .
C24 H24 0.9800 .
C25 H25A 0.9600 .
C25 H25B 0.9600 .
C25 H25C 0.9600 .
C26 H26A 0.9600 .
C26 H26B 0.9600 .
C26 H26C 0.9600 .
C27 C28 1.519(16) .
C27 C29 1.527(15) .
C27 H27 0.9800 .
C28 H28A 0.9600 .
C28 H28B 0.9600 .
C28 H28C 0.9600 .
C29 H29A 0.9600 .
C29 H29B 0.9600 .
C29 H29C 0.9600 .
C30 C31 1.518(12) .
C30 H30A 0.9600 .
C30 H30B 0.9600 .
C30 H30C 0.9600 .
C31 C32 1.362(13) .
C32 C33 1.401(12) .
C32 H32 0.9300 .
C33 C34 1.524(12) .
C34 H34A 0.9600 .
C34 H34B 0.9600 .
C34 H34C 0.9600 .
C35 C40 1.401(13) .
C35 C36 1.405(13) .
C36 C37 1.355(14) .
C36 C41 1.513(15) .
C37 C38 1.379(16) .
C37 H37 0.9300 .
C38 C39 1.349(15) .
C38 H38 0.9300 .
C39 C40 1.374(13) .
C39 H39 0.9300 .
C40 C44 1.505(13) .
C41 C43 1.496(16) .
C41 C42 1.541(16) .
C41 H41 0.9800 .
C42 H42A 0.9600 .
C42 H42B 0.9600 .
C42 H42C 0.9600 .
C43 H43A 0.9600 .
C43 H43B 0.9600 .
C43 H43C 0.9600 .
C44 C45 1.518(14) .
C44 C46 1.535(14) .
C44 H44 0.9800 .
C45 H45A 0.9600 .
C45 H45B 0.9600 .
C45 H45C 0.9600 .
C46 H46A 0.9600 .
C46 H46B 0.9600 .
C46 H46C 0.9600 .
C47 C52 1.403(13) .
C47 C48 1.410(13) .
C48 C49 1.383(13) .
C48 C53 1.515(14) .
C49 C50 1.369(16) .
C49 H49 0.9300 .
C50 C51 1.368(16) .
C50 H50 0.9300 .
C51 C52 1.369(14) .
C51 H51 0.9300 .
C52 C56 1.526(14) .
C53 C54 1.509(15) .
C53 C55 1.515(16) .
C53 H53 0.9800 .
C54 H54A 0.9600 .
C54 H54B 0.9600 .
C54 H54C 0.9600 .
C55 H55A 0.9600 .
C55 H55B 0.9600 .
C55 H55C 0.9600 .
C56 C58 1.511(14) .
C56 C57 1.536(14) .
C56 H56 0.9800 .
C57 H57A 0.9600 .
C57 H57B 0.9600 .
C57 H57C 0.9600 .
C58 H58A 0.9600 .
C58 H58B 0.9600 .
C58 H58C 0.9600 .
C59 C60 1.390(12) .
C59 C64 1.405(13) .
C60 C61 1.371(13) .
C60 C65 1.522(13) .
C61 C62 1.363(14) .
C61 H61 0.9300 .
C62 C63 1.373(14) .
C62 H62 0.9300 .
C63 C64 1.373(13) .
C63 H63 0.9300 .
C64 C68 1.518(14) .
C65 C66 1.495(16) .
C65 C67 1.496(15) .
C65 H65 0.9800 .
C66 H66A 0.9600 .
C66 H66B 0.9600 .
C66 H66C 0.9600 .
C67 H67A 0.9600 .
C67 H67B 0.9600 .
C67 H67C 0.9600 .
C68 C70 1.489(17) .
C68 C69 1.516(18) .
C68 H68 0.9800 .
C69 H69A 0.9600 .
C69 H69B 0.9600 .
C69 H69C 0.9600 .
C70 H70A 0.9600 .
C70 H70B 0.9600 .
C70 H70C 0.9600 .
C71 C72 1.476(15) .
C71 H71A 0.9700 .
C71 H71B 0.9700 .
C72 C73 1.480(18) .
C72 H72A 0.9700 .
C72 H72B 0.9700 .
C73 C74 1.430(15) .
C73 H73A 0.9700 .
C73 H73B 0.9700 .
C74 H74A 0.9700 .
C74 H74B 0.9700 .
C75 C77 0.61(5) 3_666
C75 C76 1.16(4) 3_666
C75 C78 1.24(5) 3_666
C75 C76 1.384(18) .
C75 C80 1.410(19) .
C75 C81 1.504(14) .
C75 C75 1.77(8) 3_666
C76 C80 0.98(4) 3_666
C76 C79 1.14(4) 3_666
C76 C75 1.16(4) 3_666
C76 C77 1.409(19) .
C76 C78 1.55(4) 3_666
C76 C76 1.83(7) 3_666
C76 C77 1.97(5) 3_666
C77 C75 0.61(5) 3_666
C77 C81 1.13(5) 3_666
C77 C80 1.20(3) 3_666
C77 C78 1.421(19) .
C77 C76 1.97(5) 3_666
C78 C81 1.23(6) 3_666
C78 C75 1.24(5) 3_666
C78 C79 1.371(19) .
C78 C76 1.55(4) 3_666
C79 C76 1.14(4) 3_666
C79 C80 1.390(19) .
C80 C76 0.98(4) 3_666
C80 C77 1.20(3) 3_666
C81 C77 1.13(5) 3_666
C81 C78 1.23(6) 3_666
C82 C83 1.07(5) 3_767
C82 C84 1.22(4) 3_767
C82 C82 1.36(7) 3_767
C82 C83 1.382(19) .
C82 C87 1.410(19) .
C82 C88 1.48(2) .
C82 C85 1.53(5) 3_767
C82 C86 1.59(4) 3_767
C82 C87 1.69(6) 3_767
C83 C87 0.37(6) 3_767
C83 C82 1.07(5) 3_767
C83 C84 1.418(19) .
C83 C86 1.44(4) 3_767
C84 C88 0.94(7) 3_767
C84 C82 1.22(4) 3_767
C84 C85 1.420(19) .
C84 C87 1.50(4) 3_767
C85 C88 0.57(8) 3_767
C85 C86 1.347(18) .
C85 C82 1.53(5) 3_767
C86 C87 1.383(19) .
C86 C83 1.44(4) 3_767
C86 C82 1.59(4) 3_767
C86 C88 1.83(7) 3_767
C87 C83 0.37(6) 3_767
C87 C84 1.50(4) 3_767
C87 C82 1.69(6) 3_767
C88 C85 0.57(8) 3_767
C88 C84 0.94(7) 3_767
C88 C86 1.83(7) 3_767

loop_
_geom_torsion_atom_site_label_1
_geom_torsion_atom_site_label_2
_geom_torsion_atom_site_label_3
_geom_torsion_atom_site_label_4
_geom_torsion
_geom_torsion_site_symmetry_1
_geom_torsion_site_symmetry_4
O1 Yb1 Yb2 N3 1.5(3) . .
N1 Yb1 Yb2 N3 132.5(3) . .
N2 Yb1 Yb2 N3 -125.6(3) . .
Cl3 Yb1 Yb2 N3 -55.0(3) . .
Cl1 Yb1 Yb2 N3 -177.5(3) . .
Cl2 Yb1 Yb2 N3 64.2(3) . .
O1 Yb1 Yb2 O2 114.9(3) . .
N1 Yb1 Yb2 O2 -114.2(3) . .
N2 Yb1 Yb2 O2 -12.3(3) . .
Cl3 Yb1 Yb2 O2 58.3(2) . .
Cl1 Yb1 Yb2 O2 -64.2(2) . .
Cl2 Yb1 Yb2 O2 177.6(2) . .
O1 Yb1 Yb2 N4 -129.8(3) . .
N1 Yb1 Yb2 N4 1.2(3) . .
N2 Yb1 Yb2 N4 103.0(3) . .
Cl3 Yb1 Yb2 N4 173.7(3) . .
Cl1 Yb1 Yb2 N4 51.2(3) . .
Cl2 Yb1 Yb2 N4 -67.1(3) . .
O1 Yb1 Yb2 Cl2 -62.7(2) . .
N1 Yb1 Yb2 Cl2 68.3(2) . .
N2 Yb1 Yb2 Cl2 170.1(2) . .
Cl3 Yb1 Yb2 Cl2 -119.24(12) . .
Cl1 Yb1 Yb2 Cl2 118.25(12) . .
O1 Yb1 Yb2 Cl1 179.0(2) . .
N1 Yb1 Yb2 Cl1 -50.0(2) . .
N2 Yb1 Yb2 Cl1 51.9(2) . .
Cl3 Yb1 Yb2 Cl1 122.50(11) . .
Cl2 Yb1 Yb2 Cl1 -118.25(12) . .
O1 Yb1 Yb2 Cl3 56.5(2) . .
N1 Yb1 Yb2 Cl3 -172.5(2) . .
N2 Yb1 Yb2 Cl3 -70.6(2) . .
Cl1 Yb1 Yb2 Cl3 -122.50(11) . .
Cl2 Yb1 Yb2 Cl3 119.24(12) . .
N3 Yb2 Cl1 Yb1 132(5) . .
O2 Yb2 Cl1 Yb1 122.19(17) . .
N4 Yb2 Cl1 Yb1 -145.44(17) . .
Cl2 Yb2 Cl1 Yb1 -41.87(7) . .
Cl3 Yb2 Cl1 Yb1 38.41(7) . .
O1 Yb1 Cl1 Yb2 -3.8(9) . .
N1 Yb1 Cl1 Yb2 140.82(19) . .
N2 Yb1 Cl1 Yb2 -137.38(18) . .
Cl3 Yb1 Cl1 Yb2 -37.32(7) . .
Cl2 Yb1 Cl1 Yb2 39.41(7) . .
N3 Yb2 Cl2 Yb1 -138.42(19) . .
O2 Yb2 Cl2 Yb1 -6.1(5) . .
N4 Yb2 Cl2 Yb1 136.58(19) . .
Cl1 Yb2 Cl2 Yb1 41.33(7) . .
Cl3 Yb2 Cl2 Yb1 -40.16(7) . .
O1 Yb1 Cl2 Yb2 131.95(18) . .
N1 Yb1 Cl2 Yb2 -128.58(18) . .
N2 Yb1 Cl2 Yb2 -29.1(6) . .
Cl3 Yb1 Cl2 Yb2 39.24(7) . .
Cl1 Yb1 Cl2 Yb2 -39.79(7) . .
N3 Yb2 Cl3 Yb1 143.3(2) . .
O2 Yb2 Cl3 Yb1 -126.49(18) . .
N4 Yb2 Cl3 Yb1 -95(2) . .
Cl2 Yb2 Cl3 Yb1 41.42(8) . .
Cl1 Yb2 Cl3 Yb1 -39.09(7) . .
O1 Yb1 Cl3 Yb2 -136.09(17) . .
N1 Yb1 Cl3 Yb2 28.9(9) . .
N2 Yb1 Cl3 Yb2 124.56(18) . .
Cl1 Yb1 Cl3 Yb2 37.30(7) . .
Cl2 Yb1 Cl3 Yb2 -38.86(7) . .
N1 Yb1 O1 C59 -154(11) . .
N2 Yb1 O1 C59 123(11) . .
Cl3 Yb1 O1 C59 22(11) . .
Cl1 Yb1 O1 C59 -10(11) . .
Cl2 Yb1 O1 C59 -51(11) . .
Yb2 Yb1 O1 C59 -13(11) . .
N3 Yb2 O2 C71 -39.8(8) . .
N4 Yb2 O2 C71 42.1(8) . .
Cl2 Yb2 O2 C71 -173.8(6) . .
Cl1 Yb2 O2 C71 139.8(8) . .
Cl3 Yb2 O2 C71 -140.3(8) . .
Yb1 Yb2 O2 C71 -178.7(7) . .
N3 Yb2 O2 C74 138.0(9) . .
N4 Yb2 O2 C74 -140.1(9) . .
Cl2 Yb2 O2 C74 4.0(12) . .
Cl1 Yb2 O2 C74 -42.4(9) . .
Cl3 Yb2 O2 C74 37.5(9) . .
Yb1 Yb2 O2 C74 -0.9(9) . .
O1 Yb1 N1 C2 -65.7(7) . .
N2 Yb1 N1 C2 31.7(7) . .
Cl3 Yb1 N1 C2 129.4(8) . .
Cl1 Yb1 N1 C2 121.3(7) . .
Cl2 Yb1 N1 C2 -165.8(6) . .
Yb2 Yb1 N1 C2 153.4(6) . .
O1 Yb1 N1 C6 106.2(6) . .
N2 Yb1 N1 C6 -156.5(6) . .
Cl3 Yb1 N1 C6 -58.8(12) . .
Cl1 Yb1 N1 C6 -66.9(6) . .
Cl2 Yb1 N1 C6 6.0(6) . .
Yb2 Yb1 N1 C6 -34.8(7) . .
O1 Yb1 N2 C4 62.4(7) . .
N1 Yb1 N2 C4 -34.0(7) . .
Cl3 Yb1 N2 C4 158.9(6) . .
Cl1 Yb1 N2 C4 -126.4(7) . .
Cl2 Yb1 N2 C4 -136.5(6) . .
Yb2 Yb1 N2 C4 -159.4(6) . .
O1 Yb1 N2 C18 -108.6(6) . .
N1 Yb1 N2 C18 155.0(7) . .
Cl3 Yb1 N2 C18 -12.0(6) . .
Cl1 Yb1 N2 C18 62.7(6) . .
Cl2 Yb1 N2 C18 52.5(10) . .
Yb2 Yb1 N2 C18 29.6(7) . .
O2 Yb2 N3 C31 64.9(7) . .
N4 Yb2 N3 C31 -27.8(7) . .
Cl2 Yb2 N3 C31 -131.1(7) . .
Cl1 Yb2 N3 C31 55(5) . .
Cl3 Yb2 N3 C31 148.2(7) . .
Yb1 Yb2 N3 C31 -174.6(6) . .
O2 Yb2 N3 C35 -114.8(7) . .
N4 Yb2 N3 C35 152.5(7) . .
Cl2 Yb2 N3 C35 49.2(7) . .
Cl1 Yb2 N3 C35 -125(4) . .
Cl3 Yb2 N3 C35 -31.5(7) . .
Yb1 Yb2 N3 C35 5.7(8) . .
N3 Yb2 N4 C33 23.2(7) . .
O2 Yb2 N4 C33 -67.8(7) . .
Cl2 Yb2 N4 C33 125.2(7) . .
Cl1 Yb2 N4 C33 -154.4(7) . .
Cl3 Yb2 N4 C33 -99(2) . .
Yb1 Yb2 N4 C33 170.3(6) . .
N3 Yb2 N4 C47 -157.5(7) . .
O2 Yb2 N4 C47 111.5(6) . .
Cl2 Yb2 N4 C47 -55.5(6) . .
Cl1 Yb2 N4 C47 24.9(6) . .
Cl3 Yb2 N4 C47 80(2) . .
Yb1 Yb2 N4 C47 -10.4(7) . .
C6 N1 C2 C3 169.4(9) . .
Yb1 N1 C2 C3 -18.6(12) . .
C6 N1 C2 C1 -12.7(12) . .
Yb1 N1 C2 C1 159.4(7) . .
N1 C2 C3 C4 -10.4(16) . .
C1 C2 C3 C4 171.6(9) . .
C18 N2 C4 C3 -166.0(8) . .
Yb1 N2 C4 C3 23.0(12) . .
C18 N2 C4 C5 15.3(12) . .
Yb1 N2 C4 C5 -155.7(7) . .
C2 C3 C4 N2 7.8(15) . .
C2 C3 C4 C5 -173.5(9) . .
C2 N1 C6 C11 -87.9(10) . .
Yb1 N1 C6 C11 99.7(8) . .
C2 N1 C6 C7 95.0(10) . .
Yb1 N1 C6 C7 -77.4(9) . .
C11 C6 C7 C8 -0.3(14) . .
N1 C6 C7 C8 176.8(9) . .
C11 C6 C7 C12 175.8(9) . .
N1 C6 C7 C12 -7.1(14) . .
C6 C7 C8 C9 -1.2(17) . .
C12 C7 C8 C9 -177.4(11) . .
C7 C8 C9 C10 2(2) . .
C8 C9 C10 C11 -1.1(19) . .
C7 C6 C11 C10 1.0(14) . .
N1 C6 C11 C10 -176.1(8) . .
C7 C6 C11 C15 -177.3(9) . .
N1 C6 C11 C15 5.6(13) . .
C9 C10 C11 C6 -0.3(16) . .
C9 C10 C11 C15 178.0(10) . .
C8 C7 C12 C13 -60.2(14) . .
C6 C7 C12 C13 123.8(11) . .
C8 C7 C12 C14 61.8(14) . .
C6 C7 C12 C14 -114.2(11) . .
C6 C11 C15 C16 -140.5(10) . .
C10 C11 C15 C16 41.2(13) . .
C6 C11 C15 C17 95.1(12) . .
C10 C11 C15 C17 -83.2(12) . .
C4 N2 C18 C19 84.7(10) . .
Yb1 N2 C18 C19 -103.8(8) . .
C4 N2 C18 C23 -96.3(10) . .
Yb1 N2 C18 C23 75.2(10) . .
C23 C18 C19 C20 -4.5(14) . .
N2 C18 C19 C20 174.4(8) . .
C23 C18 C19 C24 173.2(10) . .
N2 C18 C19 C24 -7.8(14) . .
C18 C19 C20 C21 1.0(17) . .
C24 C19 C20 C21 -176.9(12) . .
C19 C20 C21 C22 1(2) . .
C20 C21 C22 C23 0(2) . .
C21 C22 C23 C18 -3.6(17) . .
C21 C22 C23 C27 172.7(12) . .
C19 C18 C23 C22 5.8(15) . .
N2 C18 C23 C22 -173.1(9) . .
C19 C18 C23 C27 -170.4(10) . .
N2 C18 C23 C27 10.7(14) . .
C20 C19 C24 C25 -43.8(14) . .
C18 C19 C24 C25 138.6(10) . .
C20 C19 C24 C26 79.9(13) . .
C18 C19 C24 C26 -97.8(12) . .
C22 C23 C27 C28 55.3(15) . .
C18 C23 C27 C28 -128.6(11) . .
C22 C23 C27 C29 -63.9(14) . .
C18 C23 C27 C29 112.1(12) . .
C35 N3 C31 C32 -161.5(10) . .
Yb2 N3 C31 C32 18.8(14) . .
C35 N3 C31 C30 15.2(13) . .
Yb2 N3 C31 C30 -164.5(7) . .
N3 C31 C32 C33 10.7(18) . .
C30 C31 C32 C33 -166.2(10) . .
C47 N4 C33 C32 172.2(9) . .
Yb2 N4 C33 C32 -8.4(13) . .
C47 N4 C33 C34 -5.2(13) . .
Yb2 N4 C33 C34 174.1(7) . .
C31 C32 C33 N4 -16.7(17) . .
C31 C32 C33 C34 160.9(11) . .
C31 N3 C35 C40 -95.1(10) . .
Yb2 N3 C35 C40 84.6(9) . .
C31 N3 C35 C36 82.4(10) . .
Yb2 N3 C35 C36 -97.9(8) . .
C40 C35 C36 C37 3.9(14) . .
N3 C35 C36 C37 -173.5(9) . .
C40 C35 C36 C41 -178.8(9) . .
N3 C35 C36 C41 3.8(14) . .
C35 C36 C37 C38 -1.4(16) . .
C41 C36 C37 C38 -178.8(10) . .
C36 C37 C38 C39 -1.4(18) . .
C37 C38 C39 C40 1.9(17) . .
C38 C39 C40 C35 0.5(15) . .
C38 C39 C40 C44 -180.0(10) . .
C36 C35 C40 C39 -3.5(13) . .
N3 C35 C40 C39 173.9(8) . .
C36 C35 C40 C44 177.0(9) . .
N3 C35 C40 C44 -5.7(13) . .
C37 C36 C41 C43 -52.5(14) . .
C35 C36 C41 C43 130.3(11) . .
C37 C36 C41 C42 72.1(14) . .
C35 C36 C41 C42 -105.2(12) . .
C39 C40 C44 C45 44.6(13) . .
C35 C40 C44 C45 -135.9(10) . .
C39 C40 C44 C46 -79.2(12) . .
C35 C40 C44 C46 100.3(11) . .
C33 N4 C47 C52 -89.8(10) . .
Yb2 N4 C47 C52 90.8(9) . .
C33 N4 C47 C48 87.6(10) . .
Yb2 N4 C47 C48 -91.8(8) . .
C52 C47 C48 C49 2.0(14) . .
N4 C47 C48 C49 -175.3(8) . .
C52 C47 C48 C53 -178.7(9) . .
N4 C47 C48 C53 4.0(14) . .
C47 C48 C49 C50 -1.3(15) . .
C53 C48 C49 C50 179.3(11) . .
C48 C49 C50 C51 -1.5(18) . .
C49 C50 C51 C52 3.8(19) . .
C50 C51 C52 C47 -3.1(16) . .
C50 C51 C52 C56 178.0(10) . .
C48 C47 C52 C51 0.2(14) . .
N4 C47 C52 C51 177.5(8) . .
C48 C47 C52 C56 179.1(9) . .
N4 C47 C52 C56 -3.6(13) . .
C49 C48 C53 C54 -46.9(13) . .
C47 C48 C53 C54 133.8(11) . .
C49 C48 C53 C55 79.1(14) . .
C47 C48 C53 C55 -100.2(13) . .
C51 C52 C56 C58 -80.5(13) . .
C47 C52 C56 C58 100.6(11) . .
C51 C52 C56 C57 43.4(13) . .
C47 C52 C56 C57 -135.5(10) . .
Yb1 O1 C59 C60 -159(10) . .
Yb1 O1 C59 C64 19(11) . .
O1 C59 C60 C61 178.4(9) . .
C64 C59 C60 C61 0.9(15) . .
O1 C59 C60 C65 -1.1(15) . .
C64 C59 C60 C65 -178.6(9) . .
C59 C60 C61 C62 0.6(18) . .
C65 C60 C61 C62 -180.0(11) . .
C60 C61 C62 C63 -1(2) . .
C61 C62 C63 C64 -1(2) . .
C62 C63 C64 C59 2.0(18) . .
C62 C63 C64 C68 -177.0(12) . .
O1 C59 C64 C63 -179.7(10) . .
C60 C59 C64 C63 -2.1(16) . .
O1 C59 C64 C68 -0.7(16) . .
C60 C59 C64 C68 176.8(10) . .
C61 C60 C65 C66 -55.7(14) . .
C59 C60 C65 C66 123.7(11) . .
C61 C60 C65 C67 68.2(13) . .
C59 C60 C65 C67 -112.3(11) . .
C63 C64 C68 C70 -55.2(16) . .
C59 C64 C68 C70 125.8(11) . .
C63 C64 C68 C69 66.1(15) . .
C59 C64 C68 C69 -112.9(12) . .
C74 O2 C71 C72 19.5(13) . .
Yb2 O2 C71 C72 -162.4(9) . .
O2 C71 C72 C73 -25.5(16) . .
C71 C72 C73 C74 22.5(19) . .
C72 C73 C74 O2 -11(2) . .
C71 O2 C74 C73 -5.1(15) . .
Yb2 O2 C74 C73 176.8(10) . .
C77 C75 C76 C80 -178(33) 3_666 3_666
C76 C75 C76 C80 -32(21) 3_666 3_666
C78 C75 C76 C80 149(21) 3_666 3_666
C80 C75 C76 C80 -39(25) . 3_666
C81 C75 C76 C80 155(19) . 3_666
C75 C75 C76 C80 -32(21) 3_666 3_666
C77 C75 C76 C79 34(37) 3_666 3_666
C76 C75 C76 C79 180(5) 3_666 3_666
C78 C75 C76 C79 1(4) 3_666 3_666
C80 C75 C76 C79 174(5) . 3_666
C81 C75 C76 C79 7(6) . 3_666
C75 C75 C76 C79 180(5) 3_666 3_666
C77 C75 C76 C75 -146(39) 3_666 3_666
C76 C75 C76 C75 0.000(5) 3_666 3_666
C78 C75 C76 C75 -179(6) 3_666 3_666
C80 C75 C76 C75 -6(4) . 3_666
C81 C75 C76 C75 -172(7) . 3_666
C77 C75 C76 C77 -150(33) 3_666 .
C76 C75 C76 C77 -4(6) 3_666 .
C78 C75 C76 C77 177(4) 3_666 .
C80 C75 C76 C77 -11(9) . .
C81 C75 C76 C77 -177(4) . .
C75 C75 C76 C77 -4(6) 3_666 .
C77 C75 C76 C78 33(35) 3_666 3_666
C76 C75 C76 C78 179(6) 3_666 3_666
C80 C75 C76 C78 173(8) . 3_666
C81 C75 C76 C78 7(4) . 3_666
C75 C75 C76 C78 179(6) 3_666 3_666
C77 C75 C76 C76 -146(39) 3_666 3_666
C78 C75 C76 C76 -179(6) 3_666 3_666
C80 C75 C76 C76 -6(4) . 3_666
C81 C75 C76 C76 -172(7) . 3_666
C75 C75 C76 C76 0.000(4) 3_666 3_666
C76 C75 C76 C77 146(39) 3_666 3_666
C78 C75 C76 C77 -33(35) 3_666 3_666
C80 C75 C76 C77 139(41) . 3_666
C81 C75 C76 C77 -27(34) . 3_666
C75 C75 C76 C77 146(39) 3_666 3_666
C80 C76 C77 C75 -176(13) 3_666 3_666
C79 C76 C77 C75 -176(10) 3_666 3_666
C75 C76 C77 C75 10(13) . 3_666
C78 C76 C77 C75 19(18) 3_666 3_666
C76 C76 C77 C75 7(10) 3_666 3_666
C77 C76 C77 C75 7(10) 3_666 3_666
C80 C76 C77 C81 179(100) 3_666 3_666
C79 C76 C77 C81 179(100) 3_666 3_666
C75 C76 C77 C81 -5(35) 3_666 3_666
C75 C76 C77 C81 5(45) . 3_666
C78 C76 C77 C81 14(50) 3_666 3_666
C76 C76 C77 C81 2(42) 3_666 3_666
C77 C76 C77 C81 2(42) 3_666 3_666
C79 C76 C77 C80 1(6) 3_666 3_666
C75 C76 C77 C80 176(13) 3_666 3_666
C75 C76 C77 C80 -173(5) . 3_666
C78 C76 C77 C80 -165(12) 3_666 3_666
C76 C76 C77 C80 -176(5) 3_666 3_666
C77 C76 C77 C80 -176(5) 3_666 3_666
C80 C76 C77 C78 -180(6) 3_666 .
C79 C76 C77 C78 -179(5) 3_666 .
C75 C76 C77 C78 -3(8) 3_666 .
C75 C76 C77 C78 7(7) . .
C78 C76 C77 C78 15(14) 3_666 .
C76 C76 C77 C78 4(4) 3_666 .
C77 C76 C77 C78 4(4) 3_666 .
C80 C76 C77 C76 176(5) 3_666 3_666
C79 C76 C77 C76 177(6) 3_666 3_666
C75 C76 C77 C76 -7(10) 3_666 3_666
C75 C76 C77 C76 3(4) . 3_666
C78 C76 C77 C76 11(10) 3_666 3_666
C77 C76 C77 C76 0.000(3) 3_666 3_666
C75 C77 C78 C81 177(13) 3_666 3_666
C80 C77 C78 C81 180(100) 3_666 3_666
C76 C77 C78 C81 -180(8) . 3_666
C76 C77 C78 C81 -175(6) 3_666 3_666
C81 C77 C78 C75 -177(13) 3_666 3_666
C80 C77 C78 C75 3(9) 3_666 3_666
C76 C77 C78 C75 3(7) . 3_666
C76 C77 C78 C75 8(10) 3_666 3_666
C75 C77 C78 C79 -10(11) 3_666 .
C81 C77 C78 C79 172(6) 3_666 .
C80 C77 C78 C79 -8(17) 3_666 .
C76 C77 C78 C79 -7(7) . .
C76 C77 C78 C79 -3(4) 3_666 .
C75 C77 C78 C76 -8(10) 3_666 3_666
C81 C77 C78 C76 175(6) 3_666 3_666
C80 C77 C78 C76 -5(14) 3_666 3_666
C76 C77 C78 C76 -5(4) . 3_666
C81 C78 C79 C76 73(45) 3_666 3_666
C75 C78 C79 C76 -1(4) 3_666 3_666
C77 C78 C79 C76 4(5) . 3_666
C81 C78 C79 C80 77(46) 3_666 .
C75 C78 C79 C80 4(6) 3_666 .
C77 C78 C79 C80 8(6) . .
C76 C78 C79 C80 4(3) 3_666 .
C78 C79 C80 C76 -6(4) . 3_666
C76 C79 C80 C77 -1(6) 3_666 3_666
C78 C79 C80 C77 -7(8) . 3_666
C76 C79 C80 C75 -2(4) 3_666 .
C78 C79 C80 C75 -8(5) . .
C77 C75 C80 C76 176(12) 3_666 3_666
C78 C75 C80 C76 174(13) 3_666 3_666
C76 C75 C80 C76 9(6) . 3_666
C81 C75 C80 C76 178(5) . 3_666
C75 C75 C80 C76 5(4) 3_666 3_666
C76 C75 C80 C77 -176(12) 3_666 3_666
C78 C75 C80 C77 -2(8) 3_666 3_666
C76 C75 C80 C77 -167(15) . 3_666
C81 C75 C80 C77 1(9) . 3_666
C75 C75 C80 C77 -171(14) 3_666 3_666
C77 C75 C80 C79 178(10) 3_666 .
C76 C75 C80 C79 2(4) 3_666 .
C78 C75 C80 C79 176(10) 3_666 .
C76 C75 C80 C79 11(7) . .
C81 C75 C80 C79 179(3) . .
C75 C75 C80 C79 7(5) 3_666 .
C76 C75 C81 C77 1(10) 3_666 3_666
C78 C75 C81 C77 177(16) 3_666 3_666
C76 C75 C81 C77 169(16) . 3_666
C80 C75 C81 C77 -1(12) . 3_666
C75 C75 C81 C77 151(29) 3_666 3_666
C77 C75 C81 C78 -177(16) 3_666 3_666
C76 C75 C81 C78 -175(10) 3_666 3_666
C76 C75 C81 C78 -8(5) . 3_666
C80 C75 C81 C78 -178(6) . 3_666
C75 C75 C81 C78 -26(18) 3_666 3_666
C83 C82 C83 C87 -174(31) 3_767 3_767
C84 C82 C83 C87 -4(43) 3_767 3_767
C82 C82 C83 C87 -174(31) 3_767 3_767
C87 C82 C83 C87 -175(26) . 3_767
C88 C82 C83 C87 3(31) . 3_767
C85 C82 C83 C87 2(30) 3_767 3_767
C86 C82 C83 C87 1(28) 3_767 3_767
C83 C82 C83 C82 0.00(2) 3_767 3_767
C84 C82 C83 C82 170(24) 3_767 3_767
C87 C82 C83 C82 -1(6) . 3_767
C88 C82 C83 C82 177(7) . 3_767
C85 C82 C83 C82 176(5) 3_767 3_767
C86 C82 C83 C82 175(5) 3_767 3_767
C87 C82 C83 C82 174(31) 3_767 3_767
C83 C82 C83 C84 2(4) 3_767 .
C84 C82 C83 C84 172(19) 3_767 .
C82 C82 C83 C84 2(4) 3_767 .
C87 C82 C83 C84 1(8) . .
C88 C82 C83 C84 179(6) . .
C85 C82 C83 C84 178(4) 3_767 .
C86 C82 C83 C84 177(5) 3_767 .
C87 C82 C83 C84 176(33) 3_767 .
C83 C82 C83 C86 -175(5) 3_767 3_767
C84 C82 C83 C86 -5(22) 3_767 3_767
C82 C82 C83 C86 -175(5) 3_767 3_767
C87 C82 C83 C86 -176(4) . 3_767
C88 C82 C83 C86 2(5) . 3_767
C85 C82 C83 C86 1(3) 3_767 3_767
C87 C82 C83 C86 -1(28) 3_767 3_767
C87 C83 C84 C88 176(18) 3_767 3_767
C82 C83 C84 C88 1(10) 3_767 3_767
C82 C83 C84 C88 -1(12) . 3_767
C86 C83 C84 C88 164(19) 3_767 3_767
C87 C83 C84 C82 176(19) 3_767 3_767
C82 C83 C84 C82 -2(5) . 3_767
C86 C83 C84 C82 164(23) 3_767 3_767
C87 C83 C84 C85 179(16) 3_767 .
C82 C83 C84 C85 3(4) 3_767 .
C82 C83 C84 C85 1(6) . .
C86 C83 C84 C85 167(20) 3_767 .
C82 C83 C84 C87 -176(19) 3_767 3_767
C82 C83 C84 C87 -178(20) . 3_767
C86 C83 C84 C87 -12(13) 3_767 3_767
C82 C84 C85 C88 -171(26) 3_767 3_767
C83 C84 C85 C88 -174(25) . 3_767
C87 C84 C85 C88 -173(25) 3_767 3_767
C88 C84 C85 C86 173(27) 3_767 .
C82 C84 C85 C86 2(4) 3_767 .
C83 C84 C85 C86 0(5) . .
C87 C84 C85 C86 0(6) 3_767 .
C88 C84 C85 C82 171(26) 3_767 3_767
C83 C84 C85 C82 -2(3) . 3_767
C87 C84 C85 C82 -2(4) 3_767 3_767
C88 C85 C86 C87 2(23) 3_767 .
C84 C85 C86 C87 -3(7) . .
C82 C85 C86 C87 -1(5) 3_767 .
C88 C85 C86 C83 2(22) 3_767 3_767
C84 C85 C86 C83 -3(5) . 3_767
C82 C85 C86 C83 -1(3) 3_767 3_767
C88 C85 C86 C82 3(20) 3_767 3_767
C84 C85 C86 C82 -2(3) . 3_767
C84 C85 C86 C88 -5(19) . 3_767
C82 C85 C86 C88 -3(20) 3_767 3_767
C85 C86 C87 C83 1(20) . 3_767
C82 C86 C87 C83 0(16) 3_767 3_767
C88 C86 C87 C83 1(19) 3_767 3_767
C85 C86 C87 C82 4(8) . .
C83 C86 C87 C82 4(13) 3_767 .
C82 C86 C87 C82 3(4) 3_767 .
C88 C86 C87 C82 5(7) 3_767 .
C85 C86 C87 C84 8(21) . 3_767
C83 C86 C87 C84 7(7) 3_767 3_767
C82 C86 C87 C84 7(17) 3_767 3_767
C88 C86 C87 C84 8(19) 3_767 3_767
C85 C86 C87 C82 1(5) . 3_767
C83 C86 C87 C82 0(16) 3_767 3_767
C88 C86 C87 C82 1(4) 3_767 3_767
C84 C82 C87 C83 -170(42) 3_767 3_767
C82 C82 C87 C83 7(39) 3_767 3_767
C83 C82 C87 C83 8(44) . 3_767
C88 C82 C87 C83 -171(40) . 3_767
C85 C82 C87 C83 -168(39) 3_767 3_767
C86 C82 C87 C83 -60(72) 3_767 3_767
C87 C82 C87 C83 7(39) 3_767 3_767
C83 C82 C87 C86 -11(37) 3_767 .
C84 C82 C87 C86 179(6) 3_767 .
C82 C82 C87 C86 -4(5) 3_767 .
C83 C82 C87 C86 -3(8) . .
C88 C82 C87 C86 178(5) . .
C85 C82 C87 C86 -179(4) 3_767 .
C86 C82 C87 C86 -72(54) 3_767 .
C87 C82 C87 C86 -4(5) 3_767 .
C83 C82 C87 C84 170(42) 3_767 3_767
C82 C82 C87 C84 177(5) 3_767 3_767
C83 C82 C87 C84 178(5) . 3_767
C88 C82 C87 C84 0(5) . 3_767
C85 C82 C87 C84 2(4) 3_767 3_767
C86 C82 C87 C84 110(53) 3_767 3_767
C87 C82 C87 C84 177(5) 3_767 3_767
C83 C82 C87 C82 -7(40) 3_767 3_767
C84 C82 C87 C82 -177(5) 3_767 3_767
C83 C82 C87 C82 1(4) . 3_767
C88 C82 C87 C82 -178(6) . 3_767
C85 C82 C87 C82 -176(6) 3_767 3_767
C86 C82 C87 C82 -68(52) 3_767 3_767
C87 C82 C87 C82 0.000(13) 3_767 3_767
C83 C82 C88 C85 174(11) 3_767 3_767
C84 C82 C88 C85 174(16) 3_767 3_767
C82 C82 C88 C85 25(82) 3_767 3_767
C83 C82 C88 C85 -3(14) . 3_767
C87 C82 C88 C85 175(11) . 3_767
C86 C82 C88 C85 -2(11) 3_767 3_767
C87 C82 C88 C85 -3(14) 3_767 3_767
C83 C82 C88 C84 -1(8) 3_767 3_767
C82 C82 C88 C84 -149(75) 3_767 3_767
C83 C82 C88 C84 -178(6) . 3_767
C87 C82 C88 C84 1(7) . 3_767
C85 C82 C88 C84 -174(16) 3_767 3_767
C86 C82 C88 C84 -176(7) 3_767 3_767
C87 C82 C88 C84 -177(6) 3_767 3_767
C83 C82 C88 C86 175(5) 3_767 3_767
C84 C82 C88 C86 176(7) 3_767 3_767
C82 C82 C88 C86 27(76) 3_767 3_767
C83 C82 C88 C86 -2(5) . 3_767
C87 C82 C88 C86 177(4) . 3_767
C85 C82 C88 C86 2(11) 3_767 3_767
C87 C82 C88 C86 -1(4) 3_767 3_767
